data_7135575
loop_
_publ_author_name
'Jiang, Yihua'
'Souare, Sokhna'
'Robeyns, Koen'
'Leng, Fucheng'
'Collard, Laurent'
'Leyssens, Tom'

_publ_section_title
;
 Solvent-triggered breakdown of solid solution behaviour enables direct
 enantioselective crystallization of <i>RS</i>-phenprocoumon.
;
_journal_issue 24
_journal_name_full 'Chemical communications (Cambridge, England)'
_journal_page_first 6613
_journal_page_last 6616
_journal_paper_doi 10.1039/d6cc00933f
_journal_volume 62
_journal_year 2026
_chemical_absolute_configuration rm
_chemical_formula_moiety 'C20 H25 N2 O2, C18 H15 O3, 2(C3 H6 O)'
_chemical_formula_sum 'C44 H52 N2 O7'
_chemical_formula_weight 720.87
_chemical_name_common 'Quinidine Phenprocoumon di-acetone solvate'
_space_group_crystal_system triclinic
_space_group_IT_number 1
_space_group_name_Hall 'P 1'
_space_group_name_H-M_alt 'P 1'
_atom_sites_solution_hydrogens geom
_atom_sites_solution_primary dual
_audit_creation_method SHELXL-2019/3
_audit_update_record
;
2026-02-10 deposited with the CCDC.	2026-03-06 downloaded from the CCDC.
;
_cell_angle_alpha 87.322(10)
_cell_angle_beta 87.545(10)
_cell_angle_gamma 89.705(10)
_cell_formula_units_Z 2
_cell_length_a 9.9305(11)
_cell_length_b 12.4553(15)
_cell_length_c 15.747(2)
_cell_measurement_reflns_used 2502
_cell_measurement_temperature 150(2)
_cell_measurement_theta_max 22.7240
_cell_measurement_theta_min 2.4730
_cell_volume 1943.8(4)
_computing_cell_refinement
;
CrysAlisPro, Agilent Technologies,
Version 1.171.37.35 (release 13-08-2014 CrysAlis171 .NET)
(compiled Aug 13 2014,18:06:01)
;
_computing_data_collection MAR
_computing_data_reduction
;
CrysAlisPro, Agilent Technologies,
Version 1.171.37.35 (release 13-08-2014 CrysAlis171 .NET)
(compiled Aug 13 2014,18:06:01)
;
_computing_molecular_graphics 'MERCURY (Macrae et al., 2008)'
_computing_publication_material
;
'MERCURY (Macrae et al., 2008), Platon (Spek, 2009)'
;
_computing_structure_refinement 'SHELXL-2019/3 (Sheldrick, 2019)'
_computing_structure_solution 'SHELXT (Sheldrick, 2015)'
_diffrn_ambient_temperature 150(2)
_diffrn_measured_fraction_theta_full 0.989
_diffrn_measured_fraction_theta_max 0.989
_diffrn_measurement_device_type 'MAR345 image plate'
_diffrn_measurement_method
;
'100 images, \D\F 2.0\% '
'90 images, \D\F 2.0\% (2nd orientation)'
;
_diffrn_radiation_type MoK\a
_diffrn_radiation_wavelength 0.71073
_diffrn_reflns_av_R_equivalents 0.0619
_diffrn_reflns_av_unetI/netI 0.0867
_diffrn_reflns_Laue_measured_fraction_full 0.989
_diffrn_reflns_Laue_measured_fraction_max 0.989
_diffrn_reflns_limit_h_max 11
_diffrn_reflns_limit_h_min -11
_diffrn_reflns_limit_k_max 13
_diffrn_reflns_limit_k_min -13
_diffrn_reflns_limit_l_max 17
_diffrn_reflns_limit_l_min -17
_diffrn_reflns_number 20835
_diffrn_reflns_point_group_measured_fraction_full 0.932
_diffrn_reflns_point_group_measured_fraction_max 0.932
_diffrn_reflns_theta_full 23.282
_diffrn_reflns_theta_max 23.282
_diffrn_reflns_theta_min 2.474
_diffrn_source 'Incoatec microfocus source'
_exptl_absorpt_coefficient_mu 0.083
_exptl_absorpt_correction_T_max 1.00000
_exptl_absorpt_correction_T_min 0.87792
_exptl_absorpt_correction_type multi-scan
_exptl_absorpt_process_details
;
CrysAlisPro, Agilent Technologies,
Version 1.171.37.35 (release 13-08-2014 CrysAlis171 .NET)
(compiled Aug 13 2014,18:06:01)
Empirical absorption correction using spherical harmonics,
 implemented in SCALE3 ABSPACK scaling algorithm.
;
_exptl_crystal_colour colourless
_exptl_crystal_density_diffrn 1.232
_exptl_crystal_description needle
_exptl_crystal_F_000 772
_exptl_crystal_recrystallization_method 'Re-crystallisation from solvent: acetone'
_exptl_crystal_size_max 0.30
_exptl_crystal_size_mid 0.04
_exptl_crystal_size_min 0.02
_refine_diff_density_max 0.198
_refine_diff_density_min -0.205
_refine_diff_density_rms 0.048
_refine_ls_abs_structure_details
;
 Flack x determined using 2581 quotients [(I+)-(I-)]/[(I+)+(I-)]
 (Parsons, Flack and Wagner, Acta Cryst. B69 (2013) 249-259).
;
_refine_ls_abs_structure_Flack -0.4(8)
_refine_ls_extinction_method none
_refine_ls_goodness_of_fit_ref 1.058
_refine_ls_hydrogen_treatment mixed
_refine_ls_matrix_type full
_refine_ls_number_parameters 1099
_refine_ls_number_reflns 10420
_refine_ls_number_restraints 387
_refine_ls_restrained_S_all 1.046
_refine_ls_R_factor_all 0.0961
_refine_ls_R_factor_gt 0.0656
_refine_ls_shift/su_max 0.000
_refine_ls_shift/su_mean 0.000
_refine_ls_structure_factor_coef Fsqd
_refine_ls_weighting_details 'w=1/[\s^2^(Fo^2^)+(0.0546P)^2^+0.5933P] where P=(Fo^2^+2Fc^2^)/3'
_refine_ls_weighting_scheme calc
_refine_ls_wR_factor_gt 0.1291
_refine_ls_wR_factor_ref 0.1422
_reflns_Friedel_coverage 0.886
_reflns_Friedel_fraction_full 0.876
_reflns_Friedel_fraction_max 0.876
_reflns_number_gt 7809
_reflns_number_total 10420
_reflns_threshold_expression 'I > 2\s(I)'
_cod_data_source_file d6cc00933f2.cif
_cod_data_source_block yj_Qd_phen_ACE_all
_cod_depositor_comments 'Adding full bibliography for 7135572--7135577.cif.'
_cod_database_code 7135575
_shelx_shelxl_version_number 2019/3
_shelx_space_group_comment
;
The symmetry employed for this shelxl refinement is uniquely defined
by the following loop, which should always be used as a source of
symmetry information in preference to the above space-group names.
They are only intended as comments.
;

loop_
_space_group_symop_operation_xyz
'x, y, z'

loop_
_atom_site_label
_atom_site_type_symbol
_atom_site_fract_x
_atom_site_fract_y
_atom_site_fract_z
_atom_site_U_iso_or_equiv
_atom_site_adp_type
_atom_site_occupancy
_atom_site_site_symmetry_order
_atom_site_calc_flag
_atom_site_refinement_flags_posn
_atom_site_refinement_flags_adp
_atom_site_refinement_flags_occupancy
_atom_site_disorder_assembly
_atom_site_disorder_group
C1_1 C 1.0933(7) 0.5136(6) 0.5751(5) 0.0334(18) Uani 1 1 d . . . . .
H1_1 H 1.083590 0.569515 0.613978 0.040 Uiso 1 1 calc R U . . .
C2_1 C 1.1859(7) 0.5233(6) 0.5070(5) 0.0354(19) Uani 1 1 d . . . . .
H2_1 H 1.239545 0.586353 0.501874 0.042 Uiso 1 1 calc R U . . .
N3_1 N 1.2053(6) 0.4518(5) 0.4487(4) 0.0322(15) Uani 1 1 d . . . . .
C4_1 C 1.1298(7) 0.3607(5) 0.4592(4) 0.0274(17) Uani 1 1 d . . . . .
C5_1 C 1.1465(7) 0.2823(6) 0.3958(5) 0.0322(18) Uani 1 1 d . . . . .
H5_1 H 1.207592 0.295467 0.348358 0.039 Uiso 1 1 calc R U . . .
C6_1 C 1.0759(7) 0.1901(6) 0.4032(5) 0.0348(18) Uani 1 1 d . . . . .
H6_1 H 1.089654 0.137532 0.361831 0.042 Uiso 1 1 calc R U . . .
C7_1 C 0.9821(7) 0.1707(6) 0.4715(5) 0.0320(18) Uani 1 1 d . . . . .
C8_1 C 0.9594(7) 0.2450(5) 0.5320(4) 0.0264(17) Uani 1 1 d . . . . .
H8_1 H 0.894588 0.231276 0.577309 0.032 Uiso 1 1 calc R U . . .
C9_1 C 1.0329(6) 0.3422(5) 0.5266(4) 0.0230(16) Uani 1 1 d . . . . .
C10_1 C 1.0157(6) 0.4228(5) 0.5863(4) 0.0254(17) Uani 1 1 d . . . . .
O11_1 O 0.9180(5) 0.0735(4) 0.4703(3) 0.0434(14) Uani 1 1 d . . . . .
C12_1 C 0.8148(9) 0.0511(6) 0.5360(6) 0.055(2) Uani 1 1 d . . . . .
H12A_1 H 0.741091 0.103174 0.529877 0.082 Uiso 1 1 calc R U . . .
H12B_1 H 0.853093 0.056706 0.591948 0.082 Uiso 1 1 calc R U . . .
H12C_1 H 0.780130 -0.021681 0.530776 0.082 Uiso 1 1 calc R U . . .
C13_1 C 0.9153(7) 0.4115(5) 0.6610(4) 0.0257(16) Uani 1 1 d . . . . .
H13_1 H 0.838533 0.366112 0.644807 0.031 Uiso 1 1 calc R U . . .
O14_1 O 0.8638(5) 0.5128(4) 0.6855(3) 0.0325(13) Uani 1 1 d . . . . .
H14A_1 H 0.824(8) 0.539(4) 0.649(4) 0.049 Uiso 1 1 calc R U . . .
C15_1 C 0.9860(7) 0.3534(5) 0.7362(4) 0.0286(17) Uani 1 1 d D . . . .
H15_1 H 1.048557 0.298213 0.712260 0.034 Uiso 1 1 calc R U . . .
N16_1 N 0.8836(5) 0.2958(4) 0.7956(3) 0.0267(14) Uani 1 1 d D . . . .
H16_1 H 0.821237 0.255194 0.760706 0.032 Uiso 1 1 calc R U . . .
C17_1 C 0.9577(7) 0.2166(5) 0.8515(5) 0.0375(19) Uani 1 1 d D . . . .
H17A_1 H 1.002806 0.162017 0.816278 0.045 Uiso 1 1 calc R U . . .
H17B_1 H 0.893490 0.179292 0.892504 0.045 Uiso 1 1 calc R U . . .
C18_1 C 1.0625(8) 0.2766(6) 0.8993(5) 0.045(2) Uani 1 1 d D . . . .
H18A_1 H 1.053392 0.256967 0.960901 0.054 Uiso 1 1 calc R U . . .
H18B_1 H 1.154455 0.256865 0.878549 0.054 Uiso 1 1 calc R U . . .
C19_1 C 1.0399(8) 0.3969(6) 0.8842(5) 0.044(2) Uani 1 1 d D . . . .
H19_1 H 1.101939 0.437658 0.919162 0.053 Uiso 1 1 calc R U . . .
C20_1 C 1.0679(8) 0.4267(6) 0.7889(4) 0.039(2) Uani 1 1 d D . . . .
H20A_1 H 1.042585 0.502660 0.776493 0.047 Uiso 1 1 calc R U . . .
H20B_1 H 1.165190 0.418266 0.774107 0.047 Uiso 1 1 calc R U . . .
C21_1 C 0.8018(7) 0.3705(6) 0.8481(5) 0.0365(18) Uani 1 1 d D . . . .
H21A_1 H 0.729714 0.330282 0.881068 0.044 Uiso 1 1 calc R U . . .
H21B_1 H 0.759080 0.425861 0.810882 0.044 Uiso 1 1 calc R U . . .
C22_1 C 0.8943(8) 0.4240(6) 0.9087(5) 0.049(2) Uani 1 1 d D . . . .
H22_1 H 0.874727 0.389811 0.966628 0.059 Uiso 1 1 calc R U . . .
C23_1 C 0.8707(12) 0.5429(8) 0.9155(7) 0.079(3) Uani 1 1 d D . . . .
H23_1 H 0.944484 0.582610 0.934016 0.095 Uiso 1 1 calc R U . . .
C24_1 C 0.7678(11) 0.5957(8) 0.9003(7) 0.077(3) Uani 1 1 d D . . . .
H24A_1 H 0.690239 0.560916 0.881575 0.093 Uiso 1 1 calc R U . . .
H24B_1 H 0.766394 0.671064 0.907327 0.093 Uiso 1 1 calc R U . . .
C1_2 C 0.6007(7) 0.5080(6) 0.4275(5) 0.0320(18) Uani 1 1 d . . . . .
H1_2 H 0.595234 0.451033 0.389803 0.038 Uiso 1 1 calc R U . . .
C2_2 C 0.6847(7) 0.4987(6) 0.4965(5) 0.0354(19) Uani 1 1 d . . . . .
H2_2 H 0.736830 0.434893 0.502714 0.042 Uiso 1 1 calc R U . . .
N3_2 N 0.6970(6) 0.5706(5) 0.5526(4) 0.0335(15) Uani 1 1 d . . . . .
C4_2 C 0.6227(7) 0.6639(5) 0.5422(4) 0.0259(16) Uani 1 1 d . . . . .
C5_2 C 0.6327(7) 0.7418(6) 0.6024(5) 0.0337(18) Uani 1 1 d . . . . .
H5_2 H 0.689870 0.729404 0.648747 0.040 Uiso 1 1 calc R U . . .
C6_2 C 0.5620(7) 0.8351(6) 0.5959(5) 0.0339(19) Uani 1 1 d . . . . .
H6_2 H 0.570664 0.887878 0.636969 0.041 Uiso 1 1 calc R U . . .
C7_2 C 0.4745(7) 0.8536(6) 0.5270(5) 0.0300(18) Uani 1 1 d . . . . .
C8_2 C 0.4618(7) 0.7797(5) 0.4674(4) 0.0275(17) Uani 1 1 d . . . . .
H8_2 H 0.403910 0.793628 0.421633 0.033 Uiso 1 1 calc R U . . .
C9_2 C 0.5357(7) 0.6806(5) 0.4732(4) 0.0258(16) Uani 1 1 d . . . . .
C10_2 C 0.5267(7) 0.5993(5) 0.4148(4) 0.0268(17) Uani 1 1 d . . . . .
O11_2 O 0.4092(5) 0.9505(4) 0.5276(3) 0.0406(13) Uani 1 1 d . . . . .
C12_2 C 0.3144(8) 0.9720(6) 0.4639(6) 0.052(2) Uani 1 1 d . . . . .
H12A_2 H 0.359694 0.969045 0.407547 0.077 Uiso 1 1 calc R U . . .
H12B_2 H 0.275305 1.043643 0.470686 0.077 Uiso 1 1 calc R U . . .
H12C_2 H 0.242623 0.918048 0.469560 0.077 Uiso 1 1 calc R U . . .
C13_2 C 0.4355(7) 0.6104(5) 0.3390(4) 0.0251(16) Uani 1 1 d D . . . .
H13_2 H 0.355346 0.655513 0.354625 0.030 Uiso 1 1 calc R U . A 1
O14_2 O 0.3911(5) 0.5089(3) 0.3149(3) 0.0320(13) Uani 1 1 d . . . . .
H14A_2 H 0.339(8) 0.488(4) 0.347(4) 0.048 Uiso 1 1 calc R U . . .
C15_2 C 0.516(3) 0.667(2) 0.2646(12) 0.027(7) Uani 0.527(13) 1 d D U P B 1
H15_2 H 0.557994 0.730743 0.288926 0.032 Uiso 0.527(13) 1 calc R U P B 1
N16_2 N 0.430(2) 0.7119(18) 0.1933(15) 0.028(5) Uani 0.527(13) 1 d D U P B 1
H16_2 H 0.348816 0.746486 0.219792 0.034 Uiso 0.527(13) 1 calc R U P B 1
C17_2 C 0.506(3) 0.7961(17) 0.140(2) 0.029(6) Uani 0.527(13) 1 d D U P B 1
H17A_2 H 0.524696 0.858040 0.175109 0.035 Uiso 0.527(13) 1 calc R U P B 1
H17B_2 H 0.451304 0.821805 0.092321 0.035 Uiso 0.527(13) 1 calc R U P B 1
C18_2 C 0.638(3) 0.7489(17) 0.106(2) 0.035(6) Uani 0.527(13) 1 d D U P B 1
H18A_2 H 0.714284 0.780706 0.134378 0.042 Uiso 0.527(13) 1 calc R U P B 1
H18B_2 H 0.648693 0.765275 0.044337 0.042 Uiso 0.527(13) 1 calc R U P B 1
C19_2 C 0.6348(18) 0.6263(15) 0.1247(13) 0.030(4) Uani 0.527(13) 1 d D U P B 1
H19_2 H 0.715899 0.591868 0.097521 0.036 Uiso 0.527(13) 1 calc R U P B 1
C20_2 C 0.633(2) 0.606(2) 0.2215(14) 0.024(5) Uani 0.527(13) 1 d D U P B 1
H20A_2 H 0.622782 0.528007 0.235511 0.029 Uiso 0.527(13) 1 calc R U P B 1
H20B_2 H 0.719012 0.629597 0.243459 0.029 Uiso 0.527(13) 1 calc R U P B 1
C21_2 C 0.3840(19) 0.6251(17) 0.1388(15) 0.033(5) Uani 0.527(13) 1 d D U P B 1
H21A_2 H 0.316921 0.654181 0.098927 0.040 Uiso 0.527(13) 1 calc R U P B 1
H21B_2 H 0.341262 0.566272 0.174690 0.040 Uiso 0.527(13) 1 calc R U P B 1
C22_2 C 0.5066(19) 0.5829(13) 0.0895(12) 0.035(4) Uani 0.527(13) 1 d D U P B 1
H22_2 H 0.501906 0.611915 0.029362 0.043 Uiso 0.527(13) 1 calc R U P B 1
C23_2 C 0.513(2) 0.4619(12) 0.0873(12) 0.054(4) Uani 0.527(13) 1 d D U P B 1
H23_2 H 0.582016 0.433881 0.050909 0.065 Uiso 0.527(13) 1 calc R U P B 1
C24_2 C 0.438(3) 0.3924(17) 0.1277(15) 0.100(6) Uani 0.527(13) 1 d D U P B 1
H24A_2 H 0.367307 0.414899 0.165170 0.120 Uiso 0.527(13) 1 calc R U P B 1
H24B_2 H 0.453580 0.317965 0.120327 0.120 Uiso 0.527(13) 1 calc R U P B 1
C15B_2 C 0.516(3) 0.668(3) 0.2666(14) 0.033(9) Uani 0.473(13) 1 d D U P B 2
H15B_2 H 0.575163 0.723409 0.289620 0.040 Uiso 0.473(13) 1 calc R U P B 2
N16B_2 N 0.417(3) 0.722(2) 0.2074(17) 0.029(6) Uani 0.473(13) 1 d D U P B 2
H16B_2 H 0.348490 0.761742 0.242193 0.034 Uiso 0.473(13) 1 calc R U P B 2
C17B_2 C 0.493(4) 0.800(2) 0.149(3) 0.044(8) Uani 0.473(13) 1 d D U P B 2
H17C_2 H 0.526930 0.859835 0.181169 0.052 Uiso 0.473(13) 1 calc R U P B 2
H17D_2 H 0.432384 0.831127 0.105204 0.052 Uiso 0.473(13) 1 calc R U P B 2
C18B_2 C 0.610(3) 0.741(2) 0.106(3) 0.041(7) Uani 0.473(13) 1 d D U P B 2
H18C_2 H 0.695520 0.761724 0.130146 0.049 Uiso 0.473(13) 1 calc R U P B 2
H18D_2 H 0.614629 0.759923 0.044152 0.049 Uiso 0.473(13) 1 calc R U P B 2
C19B_2 C 0.588(2) 0.6187(18) 0.1208(15) 0.035(5) Uani 0.473(13) 1 d D U P B 2
H19B_2 H 0.655550 0.578499 0.085909 0.041 Uiso 0.473(13) 1 calc R U P B 2
C20B_2 C 0.602(3) 0.589(2) 0.2157(16) 0.027(6) Uani 0.473(13) 1 d D U P B 2
H20C_2 H 0.570313 0.514130 0.228797 0.032 Uiso 0.473(13) 1 calc R U P B 2
H20D_2 H 0.697485 0.593105 0.230588 0.032 Uiso 0.473(13) 1 calc R U P B 2
C21B_2 C 0.344(2) 0.6450(19) 0.1550(16) 0.032(5) Uani 0.473(13) 1 d D U P B 2
H21C_2 H 0.276252 0.684252 0.121215 0.039 Uiso 0.473(13) 1 calc R U P B 2
H21D_2 H 0.296934 0.590079 0.192618 0.039 Uiso 0.473(13) 1 calc R U P B 2
C22B_2 C 0.446(2) 0.5911(14) 0.0960(13) 0.030(5) Uani 0.473(13) 1 d D U P B 2
H22B_2 H 0.434746 0.624014 0.037580 0.036 Uiso 0.473(13) 1 calc R U P B 2
C23B_2 C 0.429(2) 0.4714(14) 0.0901(14) 0.054(4) Uani 0.473(13) 1 d D U P B 2
H23B_2 H 0.508625 0.430517 0.079029 0.065 Uiso 0.473(13) 1 calc R U P B 2
C24B_2 C 0.318(3) 0.4199(19) 0.0987(17) 0.100(6) Uani 0.473(13) 1 d D U P B 2
H24C_2 H 0.236314 0.457377 0.109866 0.120 Uiso 0.473(13) 1 calc R U P B 2
H24D_2 H 0.317659 0.344176 0.093927 0.120 Uiso 0.473(13) 1 calc R U P B 2
O1_3 O 0.2514(5) 0.2040(4) 0.7335(4) 0.0545(16) Uani 1 1 d . . . . .
C2_3 C 0.3635(8) 0.1643(6) 0.7394(5) 0.041(2) Uani 1 1 d . . . . .
O3_3 O 0.3579(5) 0.0591(4) 0.7785(3) 0.0403(14) Uani 1 1 d . . . . .
C4_3 C 0.4744(7) 0.0024(6) 0.7893(5) 0.0315(18) Uani 1 1 d . . . . .
C5_3 C 0.4603(8) -0.1015(6) 0.8260(5) 0.040(2) Uani 1 1 d . . . . .
H5_3 H 0.373865 -0.130028 0.842112 0.048 Uiso 1 1 calc R U . . .
C6_3 C 0.5763(9) -0.1617(6) 0.8381(5) 0.047(2) Uani 1 1 d . . . . .
H6_3 H 0.568910 -0.232051 0.863806 0.057 Uiso 1 1 calc R U . . .
C7_3 C 0.7023(9) -0.1218(6) 0.8137(5) 0.044(2) Uani 1 1 d . . . . .
H7_3 H 0.780519 -0.164794 0.821404 0.053 Uiso 1 1 calc R U . . .
C8_3 C 0.7132(7) -0.0186(6) 0.7779(5) 0.0351(19) Uani 1 1 d . . . . .
H8_3 H 0.799627 0.009811 0.761843 0.042 Uiso 1 1 calc R U . . .
C9_3 C 0.5994(7) 0.0438(5) 0.7651(4) 0.0265(16) Uani 1 1 d . . . . .
C10_3 C 0.6074(7) 0.1540(6) 0.7241(5) 0.0291(17) Uani 1 1 d . . . . .
O11_3 O 0.7246(5) 0.1907(4) 0.7009(3) 0.0326(12) Uani 1 1 d . . . . .
C12_3 C 0.4888(7) 0.2087(6) 0.7131(5) 0.0361(19) Uani 1 1 d . . . . .
C13_3 C 0.4895(8) 0.3198(6) 0.6707(6) 0.045(2) Uani 1 1 d . . . . .
H13_3 H 0.585931 0.334827 0.653572 0.054 Uiso 1 1 calc R U . . .
C14_3 C 0.4157(9) 0.3235(7) 0.5888(6) 0.053(2) Uani 1 1 d . . . . .
H14A_3 H 0.422987 0.396914 0.562053 0.064 Uiso 1 1 calc R U . . .
H14B_3 H 0.319007 0.308936 0.602133 0.064 Uiso 1 1 calc R U . . .
C15_3 C 0.4695(9) 0.2426(7) 0.5248(6) 0.055(2) Uani 1 1 d . . . . .
H15A_3 H 0.425167 0.254973 0.470822 0.082 Uiso 1 1 calc R U . . .
H15B_3 H 0.450670 0.169358 0.547465 0.082 Uiso 1 1 calc R U . . .
H15C_3 H 0.567025 0.251925 0.515427 0.082 Uiso 1 1 calc R U . . .
C16_3 C 0.4474(7) 0.4077(6) 0.7296(5) 0.044(2) Uani 1 1 d D . . . .
C17_3 C 0.4311(8) 0.3906(6) 0.8169(6) 0.052(2) Uani 1 1 d D . . . .
H17_3 H 0.443186 0.319949 0.840776 0.063 Uiso 1 1 calc R U . . .
C18_3 C 0.3980(9) 0.4722(7) 0.8710(6) 0.068(3) Uani 1 1 d D . . . .
H18_3 H 0.388256 0.457408 0.930675 0.081 Uiso 1 1 calc R U . . .
C19_3 C 0.3792(9) 0.5757(7) 0.8369(8) 0.073(3) Uani 1 1 d D . . . .
H19_3 H 0.355941 0.632702 0.872879 0.088 Uiso 1 1 calc R U . . .
C20_3 C 0.3949(9) 0.5945(7) 0.7506(8) 0.069(3) Uani 1 1 d D . . . .
H20_3 H 0.382844 0.665279 0.726867 0.082 Uiso 1 1 calc R U . . .
C21_3 C 0.4279(7) 0.5119(6) 0.6972(6) 0.053(3) Uani 1 1 d D . . . .
H21_3 H 0.437383 0.526909 0.637561 0.063 Uiso 1 1 calc R U . . .
O1_4 O -0.2201(6) 0.8173(5) 0.2734(4) 0.0588(17) Uani 1 1 d . . . . .
C2_4 C -0.1063(9) 0.8552(6) 0.2670(5) 0.042(2) Uani 1 1 d . . . . .
O3_4 O -0.1074(5) 0.9602(4) 0.2250(4) 0.0471(15) Uani 1 1 d . . . . .
C4_4 C 0.0104(8) 1.0167(6) 0.2126(5) 0.0343(19) Uani 1 1 d . . . . .
C5_4 C -0.0004(9) 1.1209(6) 0.1763(5) 0.047(2) Uani 1 1 d . . . . .
H5_4 H -0.084878 1.149922 0.160466 0.057 Uiso 1 1 calc R U . . .
C6_4 C 0.1166(9) 1.1795(6) 0.1644(5) 0.050(2) Uani 1 1 d . . . . .
H6_4 H 0.112674 1.250708 0.140166 0.059 Uiso 1 1 calc R U . . .
C7_4 C 0.2387(8) 1.1376(6) 0.1869(5) 0.040(2) Uani 1 1 d . . . . .
H7_4 H 0.317913 1.179818 0.177928 0.048 Uiso 1 1 calc R U . . .
C8_4 C 0.2472(8) 1.0352(6) 0.2221(5) 0.0337(18) Uani 1 1 d . . . . .
H8_4 H 0.332108 1.006393 0.237091 0.040 Uiso 1 1 calc R U . . .
C9_4 C 0.1308(7) 0.9734(6) 0.2359(4) 0.0290(17) Uani 1 1 d . . . . .
C10_4 C 0.1350(7) 0.8630(6) 0.2761(4) 0.0292(17) Uani 1 1 d . . . . .
O11_4 O 0.2507(5) 0.8247(4) 0.2943(3) 0.0411(14) Uani 1 1 d . . . . .
C12_4 C 0.0145(8) 0.8116(6) 0.2903(5) 0.0353(19) Uani 1 1 d . . . . .
C13_4 C 0.0132(9) 0.7004(6) 0.3364(5) 0.048(2) Uani 1 1 d D . . . .
H13_4 H 0.108078 0.685811 0.352610 0.058 Uiso 1 1 calc R U . C 3
C14_4 C -0.0710(10) 0.6968(7) 0.4187(6) 0.056(2) Uani 1 1 d . . . . .
H14A_4 H -0.166647 0.709357 0.405695 0.068 Uiso 1 1 calc R U . . .
H14B_4 H -0.064125 0.624070 0.446443 0.068 Uiso 1 1 calc R U . . .
C15_4 C -0.0291(9) 0.7783(7) 0.4797(6) 0.054(2) Uani 1 1 d . . . . .
H15A_4 H -0.029521 0.850096 0.451432 0.080 Uiso 1 1 calc R U . . .
H15B_4 H 0.061767 0.761259 0.498281 0.080 Uiso 1 1 calc R U . . .
H15C_4 H -0.092370 0.776861 0.529304 0.080 Uiso 1 1 calc R U . . .
C16_4 C -0.025(4) 0.6095(16) 0.2818(11) 0.037(4) Uani 0.56(4) 1 d D U P D 3
C17_4 C -0.063(4) 0.5105(18) 0.3176(13) 0.049(6) Uani 0.56(4) 1 d D U P D 3
H17_4 H -0.071282 0.500014 0.377724 0.059 Uiso 0.56(4) 1 calc R U P D 3
C18_4 C -0.089(3) 0.4260(14) 0.2663(14) 0.057(6) Uani 0.56(4) 1 d D U P D 3
H18_4 H -0.112216 0.357648 0.291761 0.068 Uiso 0.56(4) 1 calc R U P D 3
C19_4 C -0.081(2) 0.4400(12) 0.1783(13) 0.050(5) Uani 0.56(4) 1 d D U P D 3
H19_4 H -0.099930 0.381886 0.143727 0.060 Uiso 0.56(4) 1 calc R U P D 3
C20_4 C -0.047(3) 0.5393(12) 0.1416(10) 0.057(6) Uani 0.56(4) 1 d D U P D 3
H20_4 H -0.042579 0.550878 0.081480 0.068 Uiso 0.56(4) 1 calc R U P D 3
C21_4 C -0.018(3) 0.6219(12) 0.1938(11) 0.047(5) Uani 0.56(4) 1 d D U P D 3
H21_4 H 0.007681 0.689771 0.168289 0.057 Uiso 0.56(4) 1 calc R U P D 3
C16B_4 C 0.000(5) 0.613(2) 0.2706(14) 0.037(4) Uani 0.44(4) 1 d D U P D 4
C17B_4 C -0.044(4) 0.511(2) 0.2956(14) 0.031(6) Uani 0.44(4) 1 d D U P D 4
H17B_4 H -0.066686 0.495322 0.353997 0.037 Uiso 0.44(4) 1 calc R U P D 4
C18B_4 C -0.055(3) 0.4306(17) 0.2383(16) 0.049(7) Uani 0.44(4) 1 d D U P D 4
H18B_4 H -0.089020 0.361998 0.257172 0.059 Uiso 0.44(4) 1 calc R U P D 4
C19B_4 C -0.018(3) 0.4509(15) 0.1534(14) 0.056(7) Uani 0.44(4) 1 d D U P D 4
H19B_4 H -0.025811 0.396506 0.113668 0.068 Uiso 0.44(4) 1 calc R U P D 4
C20B_4 C 0.032(3) 0.5503(15) 0.1271(12) 0.056(7) Uani 0.44(4) 1 d D U P D 4
H20B_4 H 0.059990 0.564594 0.069326 0.067 Uiso 0.44(4) 1 calc R U P D 4
C21B_4 C 0.040(3) 0.6296(15) 0.1853(14) 0.045(6) Uani 0.44(4) 1 d D U P D 4
H21B_4 H 0.074561 0.697971 0.166215 0.055 Uiso 0.44(4) 1 calc R U P D 4
C1_5 C 1.1410(10) -0.1392(8) 0.9945(5) 0.053(2) Uani 1 1 d . . . . .
O2_5 O 1.2242(8) -0.2084(7) 0.9901(5) 0.096(3) Uani 1 1 d . . . . .
C3_5 C 1.1792(11) -0.0230(8) 0.9860(7) 0.076(3) Uani 1 1 d . . . . .
H3A_5 H 1.276097 -0.015896 0.993634 0.113 Uiso 1 1 calc R U . . .
H3B_5 H 1.129020 0.016596 1.029530 0.113 Uiso 1 1 calc R U . . .
H3C_5 H 1.157381 0.006291 0.929429 0.113 Uiso 1 1 calc R U . . .
C4_5 C 0.9966(10) -0.1630(8) 1.0063(7) 0.073(3) Uani 1 1 d . . . . .
H4A_5 H 0.948465 -0.130405 0.958530 0.109 Uiso 1 1 calc R U . . .
H4B_5 H 0.961694 -0.133527 1.059543 0.109 Uiso 1 1 calc R U . . .
H4C_5 H 0.983367 -0.241031 1.008760 0.109 Uiso 1 1 calc R U . . .
C1_6 C 1.0808(10) -0.1060(10) 0.7380(8) 0.077(3) Uani 1 1 d . . . . .
O2_6 O 1.0356(6) -0.0676(6) 0.8016(5) 0.073(2) Uani 1 1 d . . . . .
C3_6 C 1.1210(12) -0.0381(13) 0.6643(8) 0.118(5) Uani 1 1 d . . . . .
H3A_6 H 1.106049 0.037399 0.677022 0.178 Uiso 1 1 calc R U . . .
H3B_6 H 1.067376 -0.055991 0.616107 0.178 Uiso 1 1 calc R U . . .
H3C_6 H 1.216738 -0.049780 0.649861 0.178 Uiso 1 1 calc R U . . .
C4_6 C 1.092(2) -0.2234(12) 0.7314(13) 0.194(10) Uani 1 1 d . . . . .
H4A_6 H 1.014069 -0.249625 0.702053 0.291 Uiso 1 1 calc R U . . .
H4B_6 H 1.093107 -0.257946 0.788583 0.291 Uiso 1 1 calc R U . . .
H4C_6 H 1.174931 -0.240829 0.699236 0.291 Uiso 1 1 calc R U . . .
C1_7 C 0.6082(10) 1.1181(9) 0.2708(7) 0.069(3) Uani 1 1 d . . . . .
O2_7 O 0.5671(6) 1.0842(6) 0.2065(4) 0.0692(19) Uani 1 1 d . . . . .
C3_7 C 0.640(2) 1.2314(13) 0.2769(12) 0.210(11) Uani 1 1 d . . . . .
H3A_7 H 0.702632 1.239751 0.322436 0.315 Uiso 1 1 calc R U . . .
H3B_7 H 0.556788 1.271568 0.289601 0.315 Uiso 1 1 calc R U . . .
H3C_7 H 0.681246 1.259266 0.222743 0.315 Uiso 1 1 calc R U . . .
C4_7 C 0.6340(11) 1.0441(12) 0.3453(7) 0.099(4) Uani 1 1 d . . . . .
H4A_7 H 0.593270 0.974091 0.337145 0.149 Uiso 1 1 calc R U . . .
H4B_7 H 0.594447 1.074347 0.397068 0.149 Uiso 1 1 calc R U . . .
H4C_7 H 0.731455 1.035277 0.350759 0.149 Uiso 1 1 calc R U . . .
C1_8 C 0.6534(11) 1.1416(9) 0.0175(5) 0.060(3) Uani 1 1 d . . . . .
O2_8 O 0.7210(8) 1.2200(6) 0.0274(5) 0.093(3) Uani 1 1 d . . . . .
C3_8 C 0.5109(11) 1.1534(11) -0.0013(7) 0.096(4) Uani 1 1 d . . . . .
H3A_8 H 0.482609 1.228052 0.005971 0.144 Uiso 1 1 calc R U . . .
H3B_8 H 0.456740 1.105680 0.037734 0.144 Uiso 1 1 calc R U . . .
H3C_8 H 0.497783 1.134428 -0.060038 0.144 Uiso 1 1 calc R U . . .
C4_8 C 0.7134(14) 1.0331(9) 0.0266(7) 0.093(4) Uani 1 1 d . . . . .
H4A_8 H 0.684209 0.989329 -0.019276 0.139 Uiso 1 1 calc R U . . .
H4B_8 H 0.683867 0.999355 0.081680 0.139 Uiso 1 1 calc R U . . .
H4C_8 H 0.811894 1.038774 0.023514 0.139 Uiso 1 1 calc R U . . .

loop_
_atom_site_aniso_label
_atom_site_aniso_U_11
_atom_site_aniso_U_22
_atom_site_aniso_U_33
_atom_site_aniso_U_23
_atom_site_aniso_U_13
_atom_site_aniso_U_12
C1_1 0.047(5) 0.021(4) 0.033(5) -0.004(3) -0.007(4) 0.001(3)
C2_1 0.042(5) 0.028(4) 0.036(5) 0.005(4) -0.002(4) -0.010(4)
N3_1 0.042(4) 0.027(4) 0.027(4) 0.004(3) -0.004(3) -0.004(3)
C4_1 0.027(4) 0.024(4) 0.032(4) -0.002(3) -0.005(3) 0.001(3)
C5_1 0.038(4) 0.033(4) 0.025(4) 0.004(4) -0.002(3) -0.001(4)
C6_1 0.040(4) 0.032(5) 0.033(5) -0.006(4) 0.001(4) 0.008(4)
C7_1 0.039(4) 0.025(4) 0.032(5) -0.002(4) -0.005(4) 0.002(3)
C8_1 0.030(4) 0.026(4) 0.023(4) 0.004(3) -0.003(3) 0.002(3)
C9_1 0.025(4) 0.018(4) 0.026(4) 0.002(3) -0.006(3) 0.002(3)
C10_1 0.025(4) 0.017(4) 0.034(4) 0.003(3) -0.010(3) 0.008(3)
O11_1 0.048(3) 0.030(3) 0.053(4) -0.009(3) 0.005(3) -0.006(2)
C12_1 0.065(6) 0.030(5) 0.068(6) -0.011(4) 0.020(5) -0.012(4)
C13_1 0.035(4) 0.019(4) 0.024(4) -0.003(3) -0.005(3) 0.000(3)
O14_1 0.052(3) 0.020(3) 0.026(3) 0.002(2) -0.011(2) 0.009(2)
C15_1 0.031(4) 0.026(4) 0.029(4) 0.006(3) -0.007(3) 0.003(3)
N16_1 0.031(3) 0.023(3) 0.025(3) 0.003(3) -0.005(3) 0.002(3)
C17_1 0.051(5) 0.029(4) 0.031(5) 0.010(4) -0.002(4) 0.004(4)
C18_1 0.054(5) 0.044(5) 0.036(5) 0.014(4) -0.016(4) 0.005(4)
C19_1 0.056(5) 0.039(5) 0.038(5) 0.016(4) -0.023(4) -0.003(4)
C20_1 0.049(5) 0.033(5) 0.036(5) 0.002(4) -0.013(4) -0.003(4)
C21_1 0.042(4) 0.031(4) 0.036(5) 0.001(4) 0.001(4) 0.011(3)
C22_1 0.075(6) 0.035(5) 0.038(5) -0.003(4) -0.018(5) 0.009(4)
C23_1 0.097(8) 0.065(7) 0.080(8) -0.040(6) -0.028(6) 0.030(6)
C24_1 0.077(7) 0.060(7) 0.095(9) -0.008(6) 0.002(6) 0.019(6)
C1_2 0.048(5) 0.023(4) 0.025(4) -0.004(3) -0.003(4) 0.004(4)
C2_2 0.047(5) 0.022(4) 0.036(5) 0.002(4) -0.004(4) 0.007(4)
N3_2 0.039(4) 0.031(4) 0.031(4) 0.000(3) -0.009(3) 0.007(3)
C4_2 0.030(4) 0.023(4) 0.025(4) 0.000(3) -0.003(3) -0.002(3)
C5_2 0.034(4) 0.033(5) 0.034(5) 0.002(4) -0.011(3) -0.001(4)
C6_2 0.044(5) 0.030(5) 0.029(5) -0.012(3) -0.004(4) -0.005(4)
C7_2 0.035(4) 0.024(4) 0.031(4) -0.004(4) -0.002(3) -0.003(3)
C8_2 0.029(4) 0.027(4) 0.026(4) 0.005(4) -0.008(3) 0.006(3)
C9_2 0.034(4) 0.020(4) 0.023(4) 0.006(3) -0.002(3) 0.000(3)
C10_2 0.034(4) 0.023(4) 0.023(4) 0.003(3) -0.004(3) -0.001(3)
O11_2 0.052(3) 0.026(3) 0.046(3) -0.013(2) -0.011(3) 0.010(2)
C12_2 0.059(6) 0.034(5) 0.065(6) -0.009(4) -0.024(5) 0.015(4)
C13_2 0.033(4) 0.020(4) 0.021(4) 0.004(3) 0.000(3) -0.005(3)
O14_2 0.046(3) 0.019(3) 0.032(3) 0.003(2) -0.007(2) -0.009(2)
C15_2 0.033(11) 0.023(12) 0.024(9) 0.010(8) -0.009(7) -0.001(9)
N16_2 0.027(8) 0.034(9) 0.024(9) 0.008(6) -0.010(7) 0.001(7)
C17_2 0.035(11) 0.023(9) 0.028(11) 0.013(8) 0.000(9) -0.004(7)
C18_2 0.038(10) 0.028(8) 0.038(11) 0.013(7) 0.006(8) -0.005(7)
C19_2 0.035(8) 0.028(7) 0.027(8) -0.002(6) -0.002(7) -0.003(7)
C20_2 0.030(10) 0.017(9) 0.026(8) 0.005(6) -0.005(7) -0.003(7)
C21_2 0.034(9) 0.036(9) 0.030(10) 0.001(7) -0.010(8) -0.001(7)
C22_2 0.036(10) 0.039(7) 0.032(8) 0.001(6) -0.010(8) -0.001(7)
C23_2 0.066(8) 0.043(5) 0.056(6) -0.017(5) -0.013(8) 0.001(6)
C24_2 0.135(13) 0.058(9) 0.106(12) -0.014(8) 0.016(11) -0.039(10)
C15B_2 0.042(14) 0.030(14) 0.029(10) 0.002(9) -0.012(9) -0.001(11)
N16B_2 0.037(10) 0.026(9) 0.023(10) 0.006(7) 0.000(7) 0.002(7)
C17B_2 0.050(13) 0.032(10) 0.048(14) 0.013(9) 0.000(10) 0.000(8)
C18B_2 0.038(12) 0.047(10) 0.036(11) 0.013(9) 0.002(9) -0.006(8)
C19B_2 0.038(9) 0.040(9) 0.026(8) 0.001(8) -0.009(9) 0.003(8)
C20B_2 0.015(10) 0.035(11) 0.031(9) -0.003(7) -0.007(7) -0.010(8)
C21B_2 0.034(9) 0.034(9) 0.028(10) 0.005(7) -0.008(8) 0.004(7)
C22B_2 0.028(10) 0.038(8) 0.025(9) 0.005(7) -0.005(8) 0.008(7)
C23B_2 0.066(8) 0.043(5) 0.056(6) -0.017(5) -0.013(8) 0.001(6)
C24B_2 0.135(13) 0.058(9) 0.106(12) -0.014(8) 0.016(11) -0.039(10)
O1_3 0.031(3) 0.041(3) 0.091(5) 0.002(3) -0.003(3) 0.010(3)
C2_3 0.037(5) 0.032(5) 0.055(6) -0.007(4) -0.005(4) 0.008(4)
O3_3 0.035(3) 0.032(3) 0.052(4) 0.008(3) 0.003(3) 0.002(2)
C4_3 0.029(4) 0.032(5) 0.033(5) -0.003(4) -0.004(3) 0.003(4)
C5_3 0.045(5) 0.030(5) 0.044(5) 0.003(4) 0.002(4) -0.009(4)
C6_3 0.070(6) 0.030(5) 0.042(5) 0.010(4) -0.012(4) -0.002(4)
C7_3 0.055(5) 0.033(5) 0.044(5) 0.008(4) -0.015(4) 0.005(4)
C8_3 0.035(4) 0.038(5) 0.032(5) 0.003(4) -0.009(3) -0.003(4)
C9_3 0.040(5) 0.018(4) 0.022(4) -0.006(3) -0.009(3) 0.002(3)
C10_3 0.028(4) 0.032(4) 0.029(4) -0.011(3) 0.000(3) -0.001(3)
O11_3 0.037(3) 0.026(3) 0.035(3) 0.000(2) -0.003(2) -0.002(2)
C12_3 0.032(4) 0.026(4) 0.049(5) 0.003(4) 0.002(4) -0.003(3)
C13_3 0.037(5) 0.035(5) 0.062(6) 0.011(4) -0.006(4) 0.007(4)
C14_3 0.056(5) 0.038(5) 0.064(6) 0.019(5) -0.017(5) 0.000(4)
C15_3 0.059(6) 0.048(6) 0.056(6) 0.014(5) -0.016(5) -0.003(4)
C16_3 0.031(4) 0.030(5) 0.071(7) 0.004(4) -0.007(4) -0.001(4)
C17_3 0.059(6) 0.032(5) 0.068(7) -0.009(5) -0.032(5) 0.002(4)
C18_3 0.071(7) 0.049(6) 0.088(8) -0.013(6) -0.049(6) 0.001(5)
C19_3 0.064(7) 0.037(6) 0.123(11) -0.024(6) -0.024(7) -0.001(5)
C20_3 0.056(6) 0.028(6) 0.121(10) 0.007(6) -0.009(6) 0.002(4)
C21_3 0.034(5) 0.026(5) 0.096(8) 0.016(5) 0.007(5) 0.002(4)
O1_4 0.047(4) 0.057(4) 0.073(5) -0.002(3) -0.003(3) -0.015(3)
C2_4 0.052(6) 0.032(5) 0.043(5) -0.004(4) 0.003(4) -0.012(4)
O3_4 0.037(3) 0.044(4) 0.060(4) 0.001(3) -0.009(3) 0.002(3)
C4_4 0.044(5) 0.033(5) 0.026(4) -0.004(4) -0.001(4) 0.001(4)
C5_4 0.062(6) 0.037(5) 0.043(5) 0.002(4) -0.010(4) 0.003(4)
C6_4 0.077(7) 0.024(4) 0.046(5) 0.005(4) 0.009(5) 0.000(5)
C7_4 0.052(5) 0.031(5) 0.037(5) -0.004(4) 0.006(4) -0.006(4)
C8_4 0.047(5) 0.026(4) 0.028(4) -0.003(3) -0.003(4) 0.004(4)
C9_4 0.032(4) 0.030(4) 0.026(4) -0.006(3) -0.001(3) -0.001(3)
C10_4 0.040(5) 0.027(4) 0.021(4) 0.002(3) -0.009(3) 0.002(4)
O11_4 0.049(3) 0.029(3) 0.045(3) 0.002(3) -0.010(3) 0.006(3)
C12_4 0.040(5) 0.030(4) 0.037(5) -0.002(4) -0.002(4) -0.001(4)
C13_4 0.061(6) 0.028(5) 0.055(6) 0.011(4) 0.000(5) -0.003(4)
C14_4 0.077(6) 0.042(5) 0.050(6) 0.008(5) -0.008(5) -0.004(5)
C15_4 0.060(6) 0.051(6) 0.049(6) 0.000(5) 0.004(4) -0.001(4)
C16_4 0.037(11) 0.030(4) 0.044(5) 0.002(4) -0.006(5) 0.003(4)
C17_4 0.050(13) 0.034(8) 0.062(10) 0.007(7) -0.009(11) 0.007(8)
C18_4 0.056(12) 0.040(8) 0.074(10) 0.005(7) -0.005(10) -0.003(8)
C19_4 0.050(11) 0.037(8) 0.064(10) -0.006(7) -0.015(9) 0.007(7)
C20_4 0.064(12) 0.055(9) 0.052(8) -0.009(6) -0.001(8) 0.003(8)
C21_4 0.055(12) 0.037(8) 0.049(8) 0.002(6) 0.001(8) 0.003(7)
C16B_4 0.037(11) 0.030(4) 0.044(5) 0.002(4) -0.006(5) 0.003(4)
C17B_4 0.028(12) 0.025(9) 0.040(10) 0.003(7) 0.004(10) 0.003(8)
C18B_4 0.060(14) 0.031(9) 0.057(11) -0.009(8) -0.010(11) 0.001(9)
C19B_4 0.072(14) 0.041(10) 0.057(10) -0.015(9) -0.009(10) 0.017(9)
C20B_4 0.061(14) 0.057(10) 0.051(9) -0.010(7) -0.008(9) -0.002(9)
C21B_4 0.053(13) 0.041(10) 0.043(9) 0.000(7) -0.007(9) -0.013(9)
C1_5 0.062(6) 0.064(7) 0.033(5) 0.002(5) -0.006(4) 0.017(5)
O2_5 0.088(5) 0.111(6) 0.084(6) 0.023(5) 0.006(4) 0.048(5)
C3_5 0.090(8) 0.069(8) 0.069(7) -0.018(6) 0.001(6) -0.015(6)
C4_5 0.071(7) 0.080(7) 0.065(7) 0.011(6) 0.009(5) 0.003(6)
C1_6 0.049(6) 0.121(11) 0.064(8) -0.035(8) -0.022(6) 0.027(6)
O2_6 0.060(4) 0.081(5) 0.080(5) -0.013(4) -0.006(4) -0.003(4)
C3_6 0.073(8) 0.224(17) 0.062(9) -0.048(10) -0.004(6) -0.032(9)
C4_6 0.26(2) 0.111(13) 0.22(2) -0.082(13) -0.089(17) 0.114(14)
C1_7 0.057(6) 0.095(9) 0.057(7) -0.023(7) 0.016(6) -0.022(6)
O2_7 0.064(4) 0.089(5) 0.054(4) -0.005(4) 0.002(3) -0.004(4)
C3_7 0.32(3) 0.144(15) 0.168(17) -0.058(13) 0.077(17) -0.146(17)
C4_7 0.065(7) 0.187(14) 0.047(7) -0.020(8) 0.003(6) 0.020(8)
C1_8 0.085(8) 0.068(7) 0.026(5) 0.009(5) 0.015(5) -0.002(6)
O2_8 0.116(6) 0.076(5) 0.084(6) 0.016(4) 0.023(5) -0.026(5)
C3_8 0.086(9) 0.160(13) 0.045(7) -0.036(7) -0.010(6) 0.003(8)
C4_8 0.158(12) 0.073(8) 0.047(7) -0.005(6) 0.002(7) 0.027(8)

loop_
_atom_type_symbol
_atom_type_description
_atom_type_scat_dispersion_real
_atom_type_scat_dispersion_imag
_atom_type_scat_source
C C 0.0033 0.0016 'International Tables Vol C Tables 4.2.6.8 and 6.1.1.4'
H H 0.0000 0.0000 'International Tables Vol C Tables 4.2.6.8 and 6.1.1.4'
N N 0.0061 0.0033 'International Tables Vol C Tables 4.2.6.8 and 6.1.1.4'
O O 0.0106 0.0060 'International Tables Vol C Tables 4.2.6.8 and 6.1.1.4'

loop_
_geom_angle_atom_site_label_1
_geom_angle_atom_site_label_2
_geom_angle_atom_site_label_3
_geom_angle
_geom_angle_site_symmetry_1
_geom_angle_site_symmetry_3
_geom_angle_publ_flag
C10_1 C1_1 C2_1 119.6(7) . . ?
C10_1 C1_1 H1_1 120.2 . . ?
C2_1 C1_1 H1_1 120.2 . . ?
N3_1 C2_1 C1_1 125.0(6) . . ?
N3_1 C2_1 H2_1 117.5 . . ?
C1_1 C2_1 H2_1 117.5 . . ?
C2_1 N3_1 C4_1 116.1(6) . . ?
N3_1 C4_1 C9_1 123.6(6) . . ?
N3_1 C4_1 C5_1 117.4(6) . . ?
C9_1 C4_1 C5_1 119.0(6) . . ?
C6_1 C5_1 C4_1 120.1(7) . . ?
C6_1 C5_1 H5_1 119.9 . . ?
C4_1 C5_1 H5_1 119.9 . . ?
C5_1 C6_1 C7_1 120.7(7) . . ?
C5_1 C6_1 H6_1 119.6 . . ?
C7_1 C6_1 H6_1 119.6 . . ?
C8_1 C7_1 O11_1 124.9(6) . . ?
C8_1 C7_1 C6_1 121.1(6) . . ?
O11_1 C7_1 C6_1 113.9(7) . . ?
C7_1 C8_1 C9_1 119.6(6) . . ?
C7_1 C8_1 H8_1 120.2 . . ?
C9_1 C8_1 H8_1 120.2 . . ?
C10_1 C9_1 C4_1 117.5(6) . . ?
C10_1 C9_1 C8_1 123.2(6) . . ?
C4_1 C9_1 C8_1 119.4(6) . . ?
C1_1 C10_1 C9_1 118.2(6) . . ?
C1_1 C10_1 C13_1 119.8(6) . . ?
C9_1 C10_1 C13_1 122.0(5) . . ?
C7_1 O11_1 C12_1 116.8(6) . . ?
O11_1 C12_1 H12A_1 109.5 . . ?
O11_1 C12_1 H12B_1 109.5 . . ?
H12A_1 C12_1 H12B_1 109.5 . . ?
O11_1 C12_1 H12C_1 109.5 . . ?
H12A_1 C12_1 H12C_1 109.5 . . ?
H12B_1 C12_1 H12C_1 109.5 . . ?
O14_1 C13_1 C10_1 112.0(5) . . ?
O14_1 C13_1 C15_1 110.3(5) . . ?
C10_1 C13_1 C15_1 108.3(5) . . ?
O14_1 C13_1 H13_1 108.7 . . ?
C10_1 C13_1 H13_1 108.7 . . ?
C15_1 C13_1 H13_1 108.7 . . ?
C13_1 O14_1 H14A_1 109.5 . . ?
N16_1 C15_1 C20_1 107.8(5) . . ?
N16_1 C15_1 C13_1 110.4(5) . . ?
C20_1 C15_1 C13_1 114.6(6) . . ?
N16_1 C15_1 H15_1 107.9 . . ?
C20_1 C15_1 H15_1 107.9 . . ?
C13_1 C15_1 H15_1 107.9 . . ?
C21_1 N16_1 C17_1 110.6(5) . . ?
C21_1 N16_1 C15_1 112.9(5) . . ?
C17_1 N16_1 C15_1 108.0(5) . . ?
C21_1 N16_1 H16_1 108.4 . . ?
C17_1 N16_1 H16_1 108.4 . . ?
C15_1 N16_1 H16_1 108.4 . . ?
N16_1 C17_1 C18_1 109.0(5) . . ?
N16_1 C17_1 H17A_1 109.9 . . ?
C18_1 C17_1 H17A_1 109.9 . . ?
N16_1 C17_1 H17B_1 109.9 . . ?
C18_1 C17_1 H17B_1 109.9 . . ?
H17A_1 C17_1 H17B_1 108.3 . . ?
C19_1 C18_1 C17_1 108.5(6) . . ?
C19_1 C18_1 H18A_1 110.0 . . ?
C17_1 C18_1 H18A_1 110.0 . . ?
C19_1 C18_1 H18B_1 110.0 . . ?
C17_1 C18_1 H18B_1 110.0 . . ?
H18A_1 C18_1 H18B_1 108.4 . . ?
C22_1 C19_1 C18_1 109.2(6) . . ?
C22_1 C19_1 C20_1 109.4(6) . . ?
C18_1 C19_1 C20_1 108.8(7) . . ?
C22_1 C19_1 H19_1 109.8 . . ?
C18_1 C19_1 H19_1 109.8 . . ?
C20_1 C19_1 H19_1 109.8 . . ?
C15_1 C20_1 C19_1 109.1(6) . . ?
C15_1 C20_1 H20A_1 109.9 . . ?
C19_1 C20_1 H20A_1 109.9 . . ?
C15_1 C20_1 H20B_1 109.9 . . ?
C19_1 C20_1 H20B_1 109.9 . . ?
H20A_1 C20_1 H20B_1 108.3 . . ?
N16_1 C21_1 C22_1 108.7(6) . . ?
N16_1 C21_1 H21A_1 109.9 . . ?
C22_1 C21_1 H21A_1 109.9 . . ?
N16_1 C21_1 H21B_1 109.9 . . ?
C22_1 C21_1 H21B_1 109.9 . . ?
H21A_1 C21_1 H21B_1 108.3 . . ?
C23_1 C22_1 C19_1 112.8(8) . . ?
C23_1 C22_1 C21_1 114.2(7) . . ?
C19_1 C22_1 C21_1 108.9(6) . . ?
C23_1 C22_1 H22_1 106.8 . . ?
C19_1 C22_1 H22_1 106.8 . . ?
C21_1 C22_1 H22_1 106.8 . . ?
C24_1 C23_1 C22_1 128.6(10) . . ?
C24_1 C23_1 H23_1 115.7 . . ?
C22_1 C23_1 H23_1 115.7 . . ?
C23_1 C24_1 H24A_1 120.0 . . ?
C23_1 C24_1 H24B_1 120.0 . . ?
H24A_1 C24_1 H24B_1 120.0 . . ?
C10_2 C1_2 C2_2 119.6(7) . . ?
C10_2 C1_2 H1_2 120.2 . . ?
C2_2 C1_2 H1_2 120.2 . . ?
N3_2 C2_2 C1_2 125.0(7) . . ?
N3_2 C2_2 H2_2 117.5 . . ?
C1_2 C2_2 H2_2 117.5 . . ?
C2_2 N3_2 C4_2 117.1(6) . . ?
N3_2 C4_2 C5_2 118.2(6) . . ?
N3_2 C4_2 C9_2 121.7(6) . . ?
C5_2 C4_2 C9_2 120.1(6) . . ?
C6_2 C5_2 C4_2 121.1(7) . . ?
C6_2 C5_2 H5_2 119.5 . . ?
C4_2 C5_2 H5_2 119.5 . . ?
C5_2 C6_2 C7_2 119.7(7) . . ?
C5_2 C6_2 H6_2 120.2 . . ?
C7_2 C6_2 H6_2 120.2 . . ?
C8_2 C7_2 O11_2 125.0(6) . . ?
C8_2 C7_2 C6_2 121.0(7) . . ?
O11_2 C7_2 C6_2 114.0(6) . . ?
C7_2 C8_2 C9_2 120.1(6) . . ?
C7_2 C8_2 H8_2 119.9 . . ?
C9_2 C8_2 H8_2 119.9 . . ?
C10_2 C9_2 C4_2 118.3(6) . . ?
C10_2 C9_2 C8_2 123.7(6) . . ?
C4_2 C9_2 C8_2 118.0(6) . . ?
C1_2 C10_2 C9_2 118.3(6) . . ?
C1_2 C10_2 C13_2 119.9(6) . . ?
C9_2 C10_2 C13_2 121.8(6) . . ?
C7_2 O11_2 C12_2 117.2(6) . . ?
O11_2 C12_2 H12A_2 109.5 . . ?
O11_2 C12_2 H12B_2 109.5 . . ?
H12A_2 C12_2 H12B_2 109.5 . . ?
O11_2 C12_2 H12C_2 109.5 . . ?
H12A_2 C12_2 H12C_2 109.5 . . ?
H12B_2 C12_2 H12C_2 109.5 . . ?
O14_2 C13_2 C15B_2 110.9(14) . . ?
O14_2 C13_2 C10_2 111.3(5) . . ?
C15B_2 C13_2 C10_2 107.3(13) . . ?
O14_2 C13_2 C15_2 109.8(12) . . ?
C10_2 C13_2 C15_2 108.1(11) . . ?
O14_2 C13_2 H13_2 109.2 . . ?
C10_2 C13_2 H13_2 109.2 . . ?
C15_2 C13_2 H13_2 109.2 . . ?
C13_2 O14_2 H14A_2 109.5 . . ?
N16_2 C15_2 C20_2 106.2(14) . . ?
N16_2 C15_2 C13_2 114.4(18) . . ?
C20_2 C15_2 C13_2 119(2) . . ?
N16_2 C15_2 H15_2 105.5 . . ?
C20_2 C15_2 H15_2 105.5 . . ?
C13_2 C15_2 H15_2 105.5 . . ?
C17_2 N16_2 C21_2 110.4(16) . . ?
C17_2 N16_2 C15_2 110.6(16) . . ?
C21_2 N16_2 C15_2 111.6(17) . . ?
C17_2 N16_2 H16_2 108.0 . . ?
C21_2 N16_2 H16_2 108.0 . . ?
C15_2 N16_2 H16_2 108.0 . . ?
N16_2 C17_2 C18_2 109.3(14) . . ?
N16_2 C17_2 H17A_2 109.8 . . ?
C18_2 C17_2 H17A_2 109.8 . . ?
N16_2 C17_2 H17B_2 109.8 . . ?
C18_2 C17_2 H17B_2 109.8 . . ?
H17A_2 C17_2 H17B_2 108.3 . . ?
C17_2 C18_2 C19_2 108.6(14) . . ?
C17_2 C18_2 H18A_2 110.0 . . ?
C19_2 C18_2 H18A_2 110.0 . . ?
C17_2 C18_2 H18B_2 110.0 . . ?
C19_2 C18_2 H18B_2 110.0 . . ?
H18A_2 C18_2 H18B_2 108.4 . . ?
C22_2 C19_2 C20_2 109.9(14) . . ?
C22_2 C19_2 C18_2 108.1(15) . . ?
C20_2 C19_2 C18_2 107.5(15) . . ?
C22_2 C19_2 H19_2 110.4 . . ?
C20_2 C19_2 H19_2 110.4 . . ?
C18_2 C19_2 H19_2 110.4 . . ?
C15_2 C20_2 C19_2 110.9(13) . . ?
C15_2 C20_2 H20A_2 109.5 . . ?
C19_2 C20_2 H20A_2 109.5 . . ?
C15_2 C20_2 H20B_2 109.5 . . ?
C19_2 C20_2 H20B_2 109.5 . . ?
H20A_2 C20_2 H20B_2 108.0 . . ?
N16_2 C21_2 C22_2 107.8(13) . . ?
N16_2 C21_2 H21A_2 110.1 . . ?
C22_2 C21_2 H21A_2 110.1 . . ?
N16_2 C21_2 H21B_2 110.1 . . ?
C22_2 C21_2 H21B_2 110.1 . . ?
H21A_2 C21_2 H21B_2 108.5 . . ?
C23_2 C22_2 C21_2 114.1(15) . . ?
C23_2 C22_2 C19_2 110.4(14) . . ?
C21_2 C22_2 C19_2 110.0(12) . . ?
C23_2 C22_2 H22_2 107.4 . . ?
C21_2 C22_2 H22_2 107.4 . . ?
C19_2 C22_2 H22_2 107.4 . . ?
C24_2 C23_2 C22_2 128.7(19) . . ?
C24_2 C23_2 H23_2 115.7 . . ?
C22_2 C23_2 H23_2 115.7 . . ?
C23_2 C24_2 H24A_2 120.0 . . ?
C23_2 C24_2 H24B_2 120.0 . . ?
H24A_2 C24_2 H24B_2 120.0 . . ?
N16B_2 C15B_2 C13_2 108(2) . . ?
N16B_2 C15B_2 C20B_2 108.2(16) . . ?
C13_2 C15B_2 C20B_2 111(2) . . ?
N16B_2 C15B_2 H15B_2 109.9 . . ?
C13_2 C15B_2 H15B_2 109.9 . . ?
C20B_2 C15B_2 H15B_2 109.9 . . ?
C21B_2 N16B_2 C17B_2 109(2) . . ?
C21B_2 N16B_2 C15B_2 114.0(18) . . ?
C17B_2 N16B_2 C15B_2 108.2(19) . . ?
C21B_2 N16B_2 H16B_2 108.6 . . ?
C17B_2 N16B_2 H16B_2 108.6 . . ?
C15B_2 N16B_2 H16B_2 108.6 . . ?
N16B_2 C17B_2 C18B_2 108.0(16) . . ?
N16B_2 C17B_2 H17C_2 110.1 . . ?
C18B_2 C17B_2 H17C_2 110.1 . . ?
N16B_2 C17B_2 H17D_2 110.1 . . ?
C18B_2 C17B_2 H17D_2 110.1 . . ?
H17C_2 C17B_2 H17D_2 108.4 . . ?
C17B_2 C18B_2 C19B_2 109.0(16) . . ?
C17B_2 C18B_2 H18C_2 109.9 . . ?
C19B_2 C18B_2 H18C_2 109.9 . . ?
C17B_2 C18B_2 H18D_2 109.9 . . ?
C19B_2 C18B_2 H18D_2 109.9 . . ?
H18C_2 C18B_2 H18D_2 108.3 . . ?
C22B_2 C19B_2 C20B_2 109.1(15) . . ?
C22B_2 C19B_2 C18B_2 109.1(16) . . ?
C20B_2 C19B_2 C18B_2 108.9(18) . . ?
C22B_2 C19B_2 H19B_2 109.9 . . ?
C20B_2 C19B_2 H19B_2 109.9 . . ?
C18B_2 C19B_2 H19B_2 109.9 . . ?
C15B_2 C20B_2 C19B_2 107.6(15) . . ?
C15B_2 C20B_2 H20C_2 110.2 . . ?
C19B_2 C20B_2 H20C_2 110.2 . . ?
C15B_2 C20B_2 H20D_2 110.2 . . ?
C19B_2 C20B_2 H20D_2 110.2 . . ?
H20C_2 C20B_2 H20D_2 108.5 . . ?
N16B_2 C21B_2 C22B_2 108.8(15) . . ?
N16B_2 C21B_2 H21C_2 109.9 . . ?
C22B_2 C21B_2 H21C_2 109.9 . . ?
N16B_2 C21B_2 H21D_2 109.9 . . ?
C22B_2 C21B_2 H21D_2 109.9 . . ?
H21C_2 C21B_2 H21D_2 108.3 . . ?
C23B_2 C22B_2 C19B_2 111.4(16) . . ?
C23B_2 C22B_2 C21B_2 115.3(17) . . ?
C19B_2 C22B_2 C21B_2 109.2(14) . . ?
C23B_2 C22B_2 H22B_2 106.9 . . ?
C19B_2 C22B_2 H22B_2 106.9 . . ?
C21B_2 C22B_2 H22B_2 106.9 . . ?
C24B_2 C23B_2 C22B_2 126(2) . . ?
C24B_2 C23B_2 H23B_2 117.0 . . ?
C22B_2 C23B_2 H23B_2 117.0 . . ?
C23B_2 C24B_2 H24C_2 120.0 . . ?
C23B_2 C24B_2 H24D_2 120.0 . . ?
H24C_2 C24B_2 H24D_2 120.0 . . ?
O1_3 C2_3 C12_3 128.7(8) . . ?
O1_3 C2_3 O3_3 111.8(6) . . ?
C12_3 C2_3 O3_3 119.5(7) . . ?
C4_3 O3_3 C2_3 119.5(5) . . ?
O3_3 C4_3 C9_3 122.6(6) . . ?
O3_3 C4_3 C5_3 116.1(6) . . ?
C9_3 C4_3 C5_3 121.3(7) . . ?
C6_3 C5_3 C4_3 117.9(7) . . ?
C6_3 C5_3 H5_3 121.1 . . ?
C4_3 C5_3 H5_3 121.1 . . ?
C7_3 C6_3 C5_3 121.6(7) . . ?
C7_3 C6_3 H6_3 119.2 . . ?
C5_3 C6_3 H6_3 119.2 . . ?
C6_3 C7_3 C8_3 119.2(8) . . ?
C6_3 C7_3 H7_3 120.4 . . ?
C8_3 C7_3 H7_3 120.4 . . ?
C7_3 C8_3 C9_3 120.7(7) . . ?
C7_3 C8_3 H8_3 119.6 . . ?
C9_3 C8_3 H8_3 119.6 . . ?
C4_3 C9_3 C8_3 119.3(7) . . ?
C4_3 C9_3 C10_3 118.7(6) . . ?
C8_3 C9_3 C10_3 122.0(6) . . ?
O11_3 C10_3 C12_3 124.6(7) . . ?
O11_3 C10_3 C9_3 117.8(6) . . ?
C12_3 C10_3 C9_3 117.6(6) . . ?
C10_3 C12_3 C2_3 122.1(7) . . ?
C10_3 C12_3 C13_3 120.3(6) . . ?
C2_3 C12_3 C13_3 117.6(7) . . ?
C12_3 C13_3 C14_3 112.0(7) . . ?
C12_3 C13_3 C16_3 114.0(7) . . ?
C14_3 C13_3 C16_3 113.5(7) . . ?
C12_3 C13_3 H13_3 105.4 . . ?
C14_3 C13_3 H13_3 105.4 . . ?
C16_3 C13_3 H13_3 105.4 . . ?
C13_3 C14_3 C15_3 113.5(7) . . ?
C13_3 C14_3 H14A_3 108.9 . . ?
C15_3 C14_3 H14A_3 108.9 . . ?
C13_3 C14_3 H14B_3 108.9 . . ?
C15_3 C14_3 H14B_3 108.9 . . ?
H14A_3 C14_3 H14B_3 107.7 . . ?
C14_3 C15_3 H15A_3 109.5 . . ?
C14_3 C15_3 H15B_3 109.5 . . ?
H15A_3 C15_3 H15B_3 109.5 . . ?
C14_3 C15_3 H15C_3 109.5 . . ?
H15A_3 C15_3 H15C_3 109.5 . . ?
H15B_3 C15_3 H15C_3 109.5 . . ?
C17_3 C16_3 C21_3 116.8(8) . . ?
C17_3 C16_3 C13_3 122.9(7) . . ?
C21_3 C16_3 C13_3 120.2(8) . . ?
C16_3 C17_3 C18_3 122.8(8) . . ?
C16_3 C17_3 H17_3 118.6 . . ?
C18_3 C17_3 H17_3 118.6 . . ?
C17_3 C18_3 C19_3 119.2(9) . . ?
C17_3 C18_3 H18_3 120.4 . . ?
C19_3 C18_3 H18_3 120.4 . . ?
C20_3 C19_3 C18_3 119.0(9) . . ?
C20_3 C19_3 H19_3 120.5 . . ?
C18_3 C19_3 H19_3 120.5 . . ?
C19_3 C20_3 C21_3 121.1(8) . . ?
C19_3 C20_3 H20_3 119.4 . . ?
C21_3 C20_3 H20_3 119.4 . . ?
C16_3 C21_3 C20_3 121.0(8) . . ?
C16_3 C21_3 H21_3 119.5 . . ?
C20_3 C21_3 H21_3 119.5 . . ?
O1_4 C2_4 C12_4 130.2(8) . . ?
O1_4 C2_4 O3_4 110.8(7) . . ?
C12_4 C2_4 O3_4 118.9(7) . . ?
C4_4 O3_4 C2_4 119.7(6) . . ?
C9_4 C4_4 O3_4 121.3(7) . . ?
C9_4 C4_4 C5_4 122.4(7) . . ?
O3_4 C4_4 C5_4 116.3(7) . . ?
C6_4 C5_4 C4_4 117.1(8) . . ?
C6_4 C5_4 H5_4 121.4 . . ?
C4_4 C5_4 H5_4 121.4 . . ?
C7_4 C6_4 C5_4 121.5(8) . . ?
C7_4 C6_4 H6_4 119.2 . . ?
C5_4 C6_4 H6_4 119.2 . . ?
C8_4 C7_4 C6_4 120.4(7) . . ?
C8_4 C7_4 H7_4 119.8 . . ?
C6_4 C7_4 H7_4 119.8 . . ?
C7_4 C8_4 C9_4 119.9(7) . . ?
C7_4 C8_4 H8_4 120.0 . . ?
C9_4 C8_4 H8_4 120.0 . . ?
C4_4 C9_4 C8_4 118.6(7) . . ?
C4_4 C9_4 C10_4 119.8(6) . . ?
C8_4 C9_4 C10_4 121.6(6) . . ?
O11_4 C10_4 C12_4 125.8(7) . . ?
O11_4 C10_4 C9_4 117.4(6) . . ?
C12_4 C10_4 C9_4 116.8(7) . . ?
C10_4 C12_4 C2_4 123.4(7) . . ?
C10_4 C12_4 C13_4 118.5(7) . . ?
C2_4 C12_4 C13_4 118.1(7) . . ?
C14_4 C13_4 C16_4 110.5(11) . . ?
C14_4 C13_4 C12_4 113.1(7) . . ?
C16_4 C13_4 C12_4 114.4(11) . . ?
C14_4 C13_4 C16B_4 121.4(14) . . ?
C12_4 C13_4 C16B_4 109.2(13) . . ?
C14_4 C13_4 H13_4 106.1 . . ?
C16_4 C13_4 H13_4 106.1 . . ?
C12_4 C13_4 H13_4 106.1 . . ?
C15_4 C14_4 C13_4 113.2(7) . . ?
C15_4 C14_4 H14A_4 108.9 . . ?
C13_4 C14_4 H14A_4 108.9 . . ?
C15_4 C14_4 H14B_4 108.9 . . ?
C13_4 C14_4 H14B_4 108.9 . . ?
H14A_4 C14_4 H14B_4 107.8 . . ?
C14_4 C15_4 H15A_4 109.5 . . ?
C14_4 C15_4 H15B_4 109.5 . . ?
H15A_4 C15_4 H15B_4 109.5 . . ?
C14_4 C15_4 H15C_4 109.5 . . ?
H15A_4 C15_4 H15C_4 109.5 . . ?
H15B_4 C15_4 H15C_4 109.5 . . ?
C17_4 C16_4 C21_4 117.8(11) . . ?
C17_4 C16_4 C13_4 121.3(14) . . ?
C21_4 C16_4 C13_4 120.9(13) . . ?
C16_4 C17_4 C18_4 120.4(13) . . ?
C16_4 C17_4 H17_4 119.8 . . ?
C18_4 C17_4 H17_4 119.8 . . ?
C19_4 C18_4 C17_4 121.0(13) . . ?
C19_4 C18_4 H18_4 119.5 . . ?
C17_4 C18_4 H18_4 119.5 . . ?
C20_4 C19_4 C18_4 119.3(12) . . ?
C20_4 C19_4 H19_4 120.3 . . ?
C18_4 C19_4 H19_4 120.3 . . ?
C19_4 C20_4 C21_4 118.9(12) . . ?
C19_4 C20_4 H20_4 120.6 . . ?
C21_4 C20_4 H20_4 120.6 . . ?
C20_4 C21_4 C16_4 122.7(12) . . ?
C20_4 C21_4 H21_4 118.7 . . ?
C16_4 C21_4 H21_4 118.7 . . ?
C17B_4 C16B_4 C21B_4 116.3(12) . . ?
C17B_4 C16B_4 C13_4 120.7(16) . . ?
C21B_4 C16B_4 C13_4 122.8(16) . . ?
C16B_4 C17B_4 C18B_4 122.2(13) . . ?
C16B_4 C17B_4 H17B_4 118.9 . . ?
C18B_4 C17B_4 H17B_4 118.9 . . ?
C19B_4 C18B_4 C17B_4 119.7(14) . . ?
C19B_4 C18B_4 H18B_4 120.2 . . ?
C17B_4 C18B_4 H18B_4 120.2 . . ?
C20B_4 C19B_4 C18B_4 119.5(13) . . ?
C20B_4 C19B_4 H19B_4 120.3 . . ?
C18B_4 C19B_4 H19B_4 120.3 . . ?
C19B_4 C20B_4 C21B_4 119.6(14) . . ?
C19B_4 C20B_4 H20B_4 120.2 . . ?
C21B_4 C20B_4 H20B_4 120.2 . . ?
C20B_4 C21B_4 C16B_4 122.6(13) . . ?
C20B_4 C21B_4 H21B_4 118.7 . . ?
C16B_4 C21B_4 H21B_4 118.7 . . ?
O2_5 C1_5 C4_5 122.1(9) . . ?
O2_5 C1_5 C3_5 121.2(9) . . ?
C4_5 C1_5 C3_5 116.6(9) . . ?
C1_5 C3_5 H3A_5 109.5 . . ?
C1_5 C3_5 H3B_5 109.5 . . ?
H3A_5 C3_5 H3B_5 109.5 . . ?
C1_5 C3_5 H3C_5 109.5 . . ?
H3A_5 C3_5 H3C_5 109.5 . . ?
H3B_5 C3_5 H3C_5 109.5 . . ?
C1_5 C4_5 H4A_5 109.5 . . ?
C1_5 C4_5 H4B_5 109.5 . . ?
H4A_5 C4_5 H4B_5 109.5 . . ?
C1_5 C4_5 H4C_5 109.5 . . ?
H4A_5 C4_5 H4C_5 109.5 . . ?
H4B_5 C4_5 H4C_5 109.5 . . ?
O2_6 C1_6 C3_6 120.7(12) . . ?
O2_6 C1_6 C4_6 121.0(15) . . ?
C3_6 C1_6 C4_6 118.2(14) . . ?
C1_6 C3_6 H3A_6 109.5 . . ?
C1_6 C3_6 H3B_6 109.5 . . ?
H3A_6 C3_6 H3B_6 109.5 . . ?
C1_6 C3_6 H3C_6 109.5 . . ?
H3A_6 C3_6 H3C_6 109.5 . . ?
H3B_6 C3_6 H3C_6 109.5 . . ?
C1_6 C4_6 H4A_6 109.5 . . ?
C1_6 C4_6 H4B_6 109.5 . . ?
H4A_6 C4_6 H4B_6 109.5 . . ?
C1_6 C4_6 H4C_6 109.5 . . ?
H4A_6 C4_6 H4C_6 109.5 . . ?
H4B_6 C4_6 H4C_6 109.5 . . ?
O2_7 C1_7 C3_7 121.3(13) . . ?
O2_7 C1_7 C4_7 120.6(10) . . ?
C3_7 C1_7 C4_7 118.0(13) . . ?
C1_7 C3_7 H3A_7 109.5 . . ?
C1_7 C3_7 H3B_7 109.5 . . ?
H3A_7 C3_7 H3B_7 109.5 . . ?
C1_7 C3_7 H3C_7 109.5 . . ?
H3A_7 C3_7 H3C_7 109.5 . . ?
H3B_7 C3_7 H3C_7 109.5 . . ?
C1_7 C4_7 H4A_7 109.5 . . ?
C1_7 C4_7 H4B_7 109.5 . . ?
H4A_7 C4_7 H4B_7 109.5 . . ?
C1_7 C4_7 H4C_7 109.5 . . ?
H4A_7 C4_7 H4C_7 109.5 . . ?
H4B_7 C4_7 H4C_7 109.5 . . ?
O2_8 C1_8 C3_8 120.2(11) . . ?
O2_8 C1_8 C4_8 120.1(11) . . ?
C3_8 C1_8 C4_8 119.7(11) . . ?
C1_8 C3_8 H3A_8 109.5 . . ?
C1_8 C3_8 H3B_8 109.5 . . ?
H3A_8 C3_8 H3B_8 109.5 . . ?
C1_8 C3_8 H3C_8 109.5 . . ?
H3A_8 C3_8 H3C_8 109.5 . . ?
H3B_8 C3_8 H3C_8 109.5 . . ?
C1_8 C4_8 H4A_8 109.5 . . ?
C1_8 C4_8 H4B_8 109.5 . . ?
H4A_8 C4_8 H4B_8 109.5 . . ?
C1_8 C4_8 H4C_8 109.5 . . ?
H4A_8 C4_8 H4C_8 109.5 . . ?
H4B_8 C4_8 H4C_8 109.5 . . ?

loop_
_geom_bond_atom_site_label_1
_geom_bond_atom_site_label_2
_geom_bond_distance
_geom_bond_site_symmetry_2
_geom_bond_publ_flag
C1_1 C10_1 1.373(9) . ?
C1_1 C2_1 1.384(10) . ?
C1_1 H1_1 0.9500 . ?
C2_1 N3_1 1.316(9) . ?
C2_1 H2_1 0.9500 . ?
N3_1 C4_1 1.363(8) . ?
C4_1 C9_1 1.413(9) . ?
C4_1 C5_1 1.433(10) . ?
C5_1 C6_1 1.347(9) . ?
C5_1 H5_1 0.9500 . ?
C6_1 C7_1 1.406(10) . ?
C6_1 H6_1 0.9500 . ?
C7_1 C8_1 1.370(9) . ?
C7_1 O11_1 1.372(8) . ?
C8_1 C9_1 1.415(9) . ?
C8_1 H8_1 0.9500 . ?
C9_1 C10_1 1.412(9) . ?
C10_1 C13_1 1.511(9) . ?
O11_1 C12_1 1.443(9) . ?
C12_1 H12A_1 0.9800 . ?
C12_1 H12B_1 0.9800 . ?
C12_1 H12C_1 0.9800 . ?
C13_1 O14_1 1.423(8) . ?
C13_1 C15_1 1.550(9) . ?
C13_1 H13_1 1.0000 . ?
O14_1 H14A_1 0.78(8) . ?
C15_1 N16_1 1.513(8) . ?
C15_1 C20_1 1.523(9) . ?
C15_1 H15_1 1.0000 . ?
N16_1 C21_1 1.488(8) . ?
N16_1 C17_1 1.502(8) . ?
N16_1 H16_1 1.0000 . ?
C17_1 C18_1 1.529(10) . ?
C17_1 H17A_1 0.9900 . ?
C17_1 H17B_1 0.9900 . ?
C18_1 C19_1 1.523(10) . ?
C18_1 H18A_1 0.9900 . ?
C18_1 H18B_1 0.9900 . ?
C19_1 C22_1 1.520(11) . ?
C19_1 C20_1 1.543(10) . ?
C19_1 H19_1 1.0000 . ?
C20_1 H20A_1 0.9900 . ?
C20_1 H20B_1 0.9900 . ?
C21_1 C22_1 1.529(10) . ?
C21_1 H21A_1 0.9900 . ?
C21_1 H21B_1 0.9900 . ?
C22_1 C23_1 1.506(11) . ?
C22_1 H22_1 1.0000 . ?
C23_1 C24_1 1.239(12) . ?
C23_1 H23_1 0.9500 . ?
C24_1 H24A_1 0.9500 . ?
C24_1 H24B_1 0.9500 . ?
C1_2 C10_2 1.362(9) . ?
C1_2 C2_2 1.398(10) . ?
C1_2 H1_2 0.9500 . ?
C2_2 N3_2 1.296(9) . ?
C2_2 H2_2 0.9500 . ?
N3_2 C4_2 1.380(9) . ?
C4_2 C5_2 1.396(10) . ?
C4_2 C9_2 1.425(9) . ?
C5_2 C6_2 1.356(10) . ?
C5_2 H5_2 0.9500 . ?
C6_2 C7_2 1.429(10) . ?
C6_2 H6_2 0.9500 . ?
C7_2 C8_2 1.355(10) . ?
C7_2 O11_2 1.367(8) . ?
C8_2 C9_2 1.434(9) . ?
C8_2 H8_2 0.9500 . ?
C9_2 C10_2 1.406(9) . ?
C10_2 C13_2 1.530(9) . ?
O11_2 C12_2 1.421(9) . ?
C12_2 H12A_2 0.9800 . ?
C12_2 H12B_2 0.9800 . ?
C12_2 H12C_2 0.9800 . ?
C13_2 O14_2 1.416(7) . ?
C13_2 C15B_2 1.518(19) . ?
C13_2 C15_2 1.535(16) . ?
C13_2 H13_2 1.0000 . ?
O14_2 H14A_2 0.75(8) . ?
C15_2 N16_2 1.521(15) . ?
C15_2 C20_2 1.532(17) . ?
C15_2 H15_2 1.0000 . ?
N16_2 C17_2 1.495(15) . ?
N16_2 C21_2 1.499(17) . ?
N16_2 H16_2 1.0000 . ?
C17_2 C18_2 1.515(17) . ?
C17_2 H17A_2 0.9900 . ?
C17_2 H17B_2 0.9900 . ?
C18_2 C19_2 1.542(16) . ?
C18_2 H18A_2 0.9900 . ?
C18_2 H18B_2 0.9900 . ?
C19_2 C22_2 1.521(17) . ?
C19_2 C20_2 1.533(17) . ?
C19_2 H19_2 1.0000 . ?
C20_2 H20A_2 0.9900 . ?
C20_2 H20B_2 0.9900 . ?
C21_2 C22_2 1.520(18) . ?
C21_2 H21A_2 0.9900 . ?
C21_2 H21B_2 0.9900 . ?
C22_2 C23_2 1.511(16) . ?
C22_2 H22_2 1.0000 . ?
C23_2 C24_2 1.272(19) . ?
C23_2 H23_2 0.9500 . ?
C24_2 H24A_2 0.9500 . ?
C24_2 H24B_2 0.9500 . ?
C15B_2 N16B_2 1.518(17) . ?
C15B_2 C20B_2 1.535(19) . ?
C15B_2 H15B_2 1.0000 . ?
N16B_2 C21B_2 1.496(18) . ?
N16B_2 C17B_2 1.500(17) . ?
N16B_2 H16B_2 1.0000 . ?
C17B_2 C18B_2 1.525(19) . ?
C17B_2 H17C_2 0.9900 . ?
C17B_2 H17D_2 0.9900 . ?
C18B_2 C19B_2 1.543(18) . ?
C18B_2 H18C_2 0.9900 . ?
C18B_2 H18D_2 0.9900 . ?
C19B_2 C22B_2 1.518(19) . ?
C19B_2 C20B_2 1.536(18) . ?
C19B_2 H19B_2 1.0000 . ?
C20B_2 H20C_2 0.9900 . ?
C20B_2 H20D_2 0.9900 . ?
C21B_2 C22B_2 1.521(19) . ?
C21B_2 H21C_2 0.9900 . ?
C21B_2 H21D_2 0.9900 . ?
C22B_2 C23B_2 1.508(18) . ?
C22B_2 H22B_2 1.0000 . ?
C23B_2 C24B_2 1.28(2) . ?
C23B_2 H23B_2 0.9500 . ?
C24B_2 H24C_2 0.9500 . ?
C24B_2 H24D_2 0.9500 . ?
O1_3 C2_3 1.221(9) . ?
C2_3 C12_3 1.403(10) . ?
C2_3 O3_3 1.421(9) . ?
O3_3 C4_3 1.365(8) . ?
C4_3 C9_3 1.378(9) . ?
C4_3 C5_3 1.398(10) . ?
C5_3 C6_3 1.386(11) . ?
C5_3 H5_3 0.9500 . ?
C6_3 C7_3 1.381(11) . ?
C6_3 H6_3 0.9500 . ?
C7_3 C8_3 1.382(10) . ?
C7_3 H7_3 0.9500 . ?
C8_3 C9_3 1.384(10) . ?
C8_3 H8_3 0.9500 . ?
C9_3 C10_3 1.491(9) . ?
C10_3 O11_3 1.284(8) . ?
C10_3 C12_3 1.371(10) . ?
C12_3 C13_3 1.508(10) . ?
C13_3 C14_3 1.509(11) . ?
C13_3 C16_3 1.514(11) . ?
C13_3 H13_3 1.0000 . ?
C14_3 C15_3 1.536(12) . ?
C14_3 H14A_3 0.9900 . ?
C14_3 H14B_3 0.9900 . ?
C15_3 H15A_3 0.9800 . ?
C15_3 H15B_3 0.9800 . ?
C15_3 H15C_3 0.9800 . ?
C16_3 C17_3 1.384(10) . ?
C16_3 C21_3 1.387(9) . ?
C17_3 C18_3 1.385(10) . ?
C17_3 H17_3 0.9500 . ?
C18_3 C19_3 1.389(11) . ?
C18_3 H18_3 0.9500 . ?
C19_3 C20_3 1.371(12) . ?
C19_3 H19_3 0.9500 . ?
C20_3 C21_3 1.388(11) . ?
C20_3 H20_3 0.9500 . ?
C21_3 H21_3 0.9500 . ?
O1_4 C2_4 1.226(9) . ?
C2_4 C12_4 1.372(11) . ?
C2_4 O3_4 1.438(9) . ?
O3_4 C4_4 1.371(9) . ?
C4_4 C9_4 1.367(10) . ?
C4_4 C5_4 1.398(10) . ?
C5_4 C6_4 1.377(11) . ?
C5_4 H5_4 0.9500 . ?
C6_4 C7_4 1.371(11) . ?
C6_4 H6_4 0.9500 . ?
C7_4 C8_4 1.370(10) . ?
C7_4 H7_4 0.9500 . ?
C8_4 C9_4 1.396(10) . ?
C8_4 H8_4 0.9500 . ?
C9_4 C10_4 1.488(10) . ?
C10_4 O11_4 1.281(8) . ?
C10_4 C12_4 1.365(10) . ?
C12_4 C13_4 1.533(10) . ?
C13_4 C14_4 1.511(11) . ?
C13_4 C16_4 1.513(15) . ?
C13_4 C16B_4 1.547(16) . ?
C13_4 H13_4 1.0000 . ?
C14_4 C15_4 1.503(12) . ?
C14_4 H14A_4 0.9900 . ?
C14_4 H14B_4 0.9900 . ?
C15_4 H15A_4 0.9800 . ?
C15_4 H15B_4 0.9800 . ?
C15_4 H15C_4 0.9800 . ?
C16_4 C17_4 1.379(12) . ?
C16_4 C21_4 1.386(13) . ?
C17_4 C18_4 1.388(13) . ?
C17_4 H17_4 0.9500 . ?
C18_4 C19_4 1.387(15) . ?
C18_4 H18_4 0.9500 . ?
C19_4 C20_4 1.380(14) . ?
C19_4 H19_4 0.9500 . ?
C20_4 C21_4 1.385(13) . ?
C20_4 H20_4 0.9500 . ?
C21_4 H21_4 0.9500 . ?
C16B_4 C17B_4 1.381(12) . ?
C16B_4 C21B_4 1.390(13) . ?
C17B_4 C18B_4 1.388(13) . ?
C17B_4 H17B_4 0.9500 . ?
C18B_4 C19B_4 1.384(15) . ?
C18B_4 H18B_4 0.9500 . ?
C19B_4 C20B_4 1.373(15) . ?
C19B_4 H19B_4 0.9500 . ?
C20B_4 C21B_4 1.383(14) . ?
C20B_4 H20B_4 0.9500 . ?
C21B_4 H21B_4 0.9500 . ?
C1_5 O2_5 1.193(10) . ?
C1_5 C4_5 1.468(12) . ?
C1_5 C3_5 1.496(12) . ?
C3_5 H3A_5 0.9800 . ?
C3_5 H3B_5 0.9800 . ?
C3_5 H3C_5 0.9800 . ?
C4_5 H4A_5 0.9800 . ?
C4_5 H4B_5 0.9800 . ?
C4_5 H4C_5 0.9800 . ?
C1_6 O2_6 1.199(12) . ?
C1_6 C3_6 1.446(17) . ?
C1_6 C4_6 1.475(17) . ?
C3_6 H3A_6 0.9800 . ?
C3_6 H3B_6 0.9800 . ?
C3_6 H3C_6 0.9800 . ?
C4_6 H4A_6 0.9800 . ?
C4_6 H4B_6 0.9800 . ?
C4_6 H4C_6 0.9800 . ?
C1_7 O2_7 1.203(11) . ?
C1_7 C3_7 1.456(16) . ?
C1_7 C4_7 1.488(15) . ?
C3_7 H3A_7 0.9800 . ?
C3_7 H3B_7 0.9800 . ?
C3_7 H3C_7 0.9800 . ?
C4_7 H4A_7 0.9800 . ?
C4_7 H4B_7 0.9800 . ?
C4_7 H4C_7 0.9800 . ?
C1_8 O2_8 1.208(11) . ?
C1_8 C3_8 1.464(14) . ?
C1_8 C4_8 1.477(14) . ?
C3_8 H3A_8 0.9800 . ?
C3_8 H3B_8 0.9800 . ?
C3_8 H3C_8 0.9800 . ?
C4_8 H4A_8 0.9800 . ?
C4_8 H4B_8 0.9800 . ?
C4_8 H4C_8 0.9800 . ?

loop_
_geom_torsion_atom_site_label_1
_geom_torsion_atom_site_label_2
_geom_torsion_atom_site_label_3
_geom_torsion_atom_site_label_4
_geom_torsion
_geom_torsion_site_symmetry_1
_geom_torsion_site_symmetry_2
_geom_torsion_site_symmetry_3
_geom_torsion_site_symmetry_4
_geom_torsion_publ_flag
C10_1 C1_1 C2_1 N3_1 1.5(11) . . . . ?
C1_1 C2_1 N3_1 C4_1 -2.0(10) . . . . ?
C2_1 N3_1 C4_1 C9_1 1.6(9) . . . . ?
C2_1 N3_1 C4_1 C5_1 178.7(6) . . . . ?
N3_1 C4_1 C5_1 C6_1 179.2(6) . . . . ?
C9_1 C4_1 C5_1 C6_1 -3.6(10) . . . . ?
C4_1 C5_1 C6_1 C7_1 2.0(10) . . . . ?
C5_1 C6_1 C7_1 C8_1 0.3(11) . . . . ?
C5_1 C6_1 C7_1 O11_1 179.9(6) . . . . ?
O11_1 C7_1 C8_1 C9_1 179.5(6) . . . . ?
C6_1 C7_1 C8_1 C9_1 -1.0(10) . . . . ?
N3_1 C4_1 C9_1 C10_1 -0.8(9) . . . . ?
C5_1 C4_1 C9_1 C10_1 -177.9(6) . . . . ?
N3_1 C4_1 C9_1 C8_1 179.9(6) . . . . ?
C5_1 C4_1 C9_1 C8_1 2.9(9) . . . . ?
C7_1 C8_1 C9_1 C10_1 -179.9(6) . . . . ?
C7_1 C8_1 C9_1 C4_1 -0.7(9) . . . . ?
C2_1 C1_1 C10_1 C9_1 -0.5(10) . . . . ?
C2_1 C1_1 C10_1 C13_1 179.5(6) . . . . ?
C4_1 C9_1 C10_1 C1_1 0.2(9) . . . . ?
C8_1 C9_1 C10_1 C1_1 179.5(6) . . . . ?
C4_1 C9_1 C10_1 C13_1 -179.8(6) . . . . ?
C8_1 C9_1 C10_1 C13_1 -0.6(10) . . . . ?
C8_1 C7_1 O11_1 C12_1 2.9(10) . . . . ?
C6_1 C7_1 O11_1 C12_1 -176.6(7) . . . . ?
C1_1 C10_1 C13_1 O14_1 30.3(9) . . . . ?
C9_1 C10_1 C13_1 O14_1 -149.7(6) . . . . ?
C1_1 C10_1 C13_1 C15_1 -91.6(7) . . . . ?
C9_1 C10_1 C13_1 C15_1 88.4(7) . . . . ?
O14_1 C13_1 C15_1 N16_1 82.8(6) . . . . ?
C10_1 C13_1 C15_1 N16_1 -154.4(5) . . . . ?
O14_1 C13_1 C15_1 C20_1 -39.2(8) . . . . ?
C10_1 C13_1 C15_1 C20_1 83.7(7) . . . . ?
C20_1 C15_1 N16_1 C21_1 52.3(7) . . . . ?
C13_1 C15_1 N16_1 C21_1 -73.6(7) . . . . ?
C20_1 C15_1 N16_1 C17_1 -70.3(7) . . . . ?
C13_1 C15_1 N16_1 C17_1 163.9(5) . . . . ?
C21_1 N16_1 C17_1 C18_1 -66.4(7) . . . . ?
C15_1 N16_1 C17_1 C18_1 57.6(7) . . . . ?
N16_1 C17_1 C18_1 C19_1 8.8(9) . . . . ?
C17_1 C18_1 C19_1 C22_1 54.4(8) . . . . ?
C17_1 C18_1 C19_1 C20_1 -64.9(8) . . . . ?
N16_1 C15_1 C20_1 C19_1 12.8(8) . . . . ?
C13_1 C15_1 C20_1 C19_1 136.2(6) . . . . ?
C22_1 C19_1 C20_1 C15_1 -66.8(8) . . . . ?
C18_1 C19_1 C20_1 C15_1 52.3(8) . . . . ?
C17_1 N16_1 C21_1 C22_1 55.2(7) . . . . ?
C15_1 N16_1 C21_1 C22_1 -66.0(7) . . . . ?
C18_1 C19_1 C22_1 C23_1 166.5(7) . . . . ?
C20_1 C19_1 C22_1 C23_1 -74.5(9) . . . . ?
C18_1 C19_1 C22_1 C21_1 -65.6(8) . . . . ?
C20_1 C19_1 C22_1 C21_1 53.3(8) . . . . ?
N16_1 C21_1 C22_1 C23_1 136.5(8) . . . . ?
N16_1 C21_1 C22_1 C19_1 9.4(8) . . . . ?
C19_1 C22_1 C23_1 C24_1 148.0(12) . . . . ?
C21_1 C22_1 C23_1 C24_1 22.9(16) . . . . ?
C10_2 C1_2 C2_2 N3_2 1.7(11) . . . . ?
C1_2 C2_2 N3_2 C4_2 -1.1(10) . . . . ?
C2_2 N3_2 C4_2 C5_2 179.1(6) . . . . ?
C2_2 N3_2 C4_2 C9_2 0.3(9) . . . . ?
N3_2 C4_2 C5_2 C6_2 -179.9(6) . . . . ?
C9_2 C4_2 C5_2 C6_2 -1.0(10) . . . . ?
C4_2 C5_2 C6_2 C7_2 0.8(10) . . . . ?
C5_2 C6_2 C7_2 C8_2 -0.6(10) . . . . ?
C5_2 C6_2 C7_2 O11_2 -180.0(6) . . . . ?
O11_2 C7_2 C8_2 C9_2 179.9(6) . . . . ?
C6_2 C7_2 C8_2 C9_2 0.7(10) . . . . ?
N3_2 C4_2 C9_2 C10_2 0.0(9) . . . . ?
C5_2 C4_2 C9_2 C10_2 -178.8(6) . . . . ?
N3_2 C4_2 C9_2 C8_2 179.8(6) . . . . ?
C5_2 C4_2 C9_2 C8_2 1.0(9) . . . . ?
C7_2 C8_2 C9_2 C10_2 179.0(7) . . . . ?
C7_2 C8_2 C9_2 C4_2 -0.8(9) . . . . ?
C2_2 C1_2 C10_2 C9_2 -1.3(10) . . . . ?
C2_2 C1_2 C10_2 C13_2 179.4(6) . . . . ?
C4_2 C9_2 C10_2 C1_2 0.6(9) . . . . ?
C8_2 C9_2 C10_2 C1_2 -179.3(6) . . . . ?
C4_2 C9_2 C10_2 C13_2 179.8(6) . . . . ?
C8_2 C9_2 C10_2 C13_2 0.0(10) . . . . ?
C8_2 C7_2 O11_2 C12_2 4.4(10) . . . . ?
C6_2 C7_2 O11_2 C12_2 -176.4(7) . . . . ?
C1_2 C10_2 C13_2 O14_2 27.8(8) . . . . ?
C9_2 C10_2 C13_2 O14_2 -151.5(6) . . . . ?
C1_2 C10_2 C13_2 C15B_2 -93.8(16) . . . . ?
C9_2 C10_2 C13_2 C15B_2 87.0(16) . . . . ?
C1_2 C10_2 C13_2 C15_2 -92.9(14) . . . . ?
C9_2 C10_2 C13_2 C15_2 87.9(14) . . . . ?
O14_2 C13_2 C15_2 N16_2 75(2) . . . . ?
C10_2 C13_2 C15_2 N16_2 -163.8(15) . . . . ?
O14_2 C13_2 C15_2 C20_2 -52(2) . . . . ?
C10_2 C13_2 C15_2 C20_2 70(2) . . . . ?
C20_2 C15_2 N16_2 C17_2 -67(2) . . . . ?
C13_2 C15_2 N16_2 C17_2 160(2) . . . . ?
C20_2 C15_2 N16_2 C21_2 56(2) . . . . ?
C13_2 C15_2 N16_2 C21_2 -77(2) . . . . ?
C21_2 N16_2 C17_2 C18_2 -68(3) . . . . ?
C15_2 N16_2 C17_2 C18_2 56(3) . . . . ?
N16_2 C17_2 C18_2 C19_2 10(3) . . . . ?
C17_2 C18_2 C19_2 C22_2 53(3) . . . . ?
C17_2 C18_2 C19_2 C20_2 -66(3) . . . . ?
N16_2 C15_2 C20_2 C19_2 9(2) . . . . ?
C13_2 C15_2 C20_2 C19_2 139.3(18) . . . . ?
C22_2 C19_2 C20_2 C15_2 -63(2) . . . . ?
C18_2 C19_2 C20_2 C15_2 54(2) . . . . ?
C17_2 N16_2 C21_2 C22_2 55(2) . . . . ?
C15_2 N16_2 C21_2 C22_2 -69(2) . . . . ?
N16_2 C21_2 C22_2 C23_2 135.8(18) . . . . ?
N16_2 C21_2 C22_2 C19_2 11(2) . . . . ?
C20_2 C19_2 C22_2 C23_2 -75.8(19) . . . . ?
C18_2 C19_2 C22_2 C23_2 167.1(17) . . . . ?
C20_2 C19_2 C22_2 C21_2 51(2) . . . . ?
C18_2 C19_2 C22_2 C21_2 -66(2) . . . . ?
C21_2 C22_2 C23_2 C24_2 -8(3) . . . . ?
C19_2 C22_2 C23_2 C24_2 117(2) . . . . ?
O14_2 C13_2 C15B_2 N16B_2 82(2) . . . . ?
C10_2 C13_2 C15B_2 N16B_2 -156.0(15) . . . . ?
O14_2 C13_2 C15B_2 C20B_2 -36(2) . . . . ?
C10_2 C13_2 C15B_2 C20B_2 85.5(19) . . . . ?
C13_2 C15B_2 N16B_2 C21B_2 -73(3) . . . . ?
C20B_2 C15B_2 N16B_2 C21B_2 47(3) . . . . ?
C13_2 C15B_2 N16B_2 C17B_2 166(2) . . . . ?
C20B_2 C15B_2 N16B_2 C17B_2 -74(2) . . . . ?
C21B_2 N16B_2 C17B_2 C18B_2 -71(3) . . . . ?
C15B_2 N16B_2 C17B_2 C18B_2 54(3) . . . . ?
N16B_2 C17B_2 C18B_2 C19B_2 14(4) . . . . ?
C17B_2 C18B_2 C19B_2 C22B_2 51(3) . . . . ?
C17B_2 C18B_2 C19B_2 C20B_2 -68(3) . . . . ?
N16B_2 C15B_2 C20B_2 C19B_2 18(3) . . . . ?
C13_2 C15B_2 C20B_2 C19B_2 136.0(19) . . . . ?
C22B_2 C19B_2 C20B_2 C15B_2 -70(2) . . . . ?
C18B_2 C19B_2 C20B_2 C15B_2 48(2) . . . . ?
C17B_2 N16B_2 C21B_2 C22B_2 57(2) . . . . ?
C15B_2 N16B_2 C21B_2 C22B_2 -64(2) . . . . ?
C20B_2 C19B_2 C22B_2 C23B_2 -74(2) . . . . ?
C18B_2 C19B_2 C22B_2 C23B_2 167(2) . . . . ?
C20B_2 C19B_2 C22B_2 C21B_2 54(2) . . . . ?
C18B_2 C19B_2 C22B_2 C21B_2 -64(2) . . . . ?
N16B_2 C21B_2 C22B_2 C23B_2 136(2) . . . . ?
N16B_2 C21B_2 C22B_2 C19B_2 10(3) . . . . ?
C19B_2 C22B_2 C23B_2 C24B_2 155(2) . . . . ?
C21B_2 C22B_2 C23B_2 C24B_2 30(3) . . . . ?
O1_3 C2_3 O3_3 C4_3 179.2(7) . . . . ?
C12_3 C2_3 O3_3 C4_3 -0.6(10) . . . . ?
C2_3 O3_3 C4_3 C9_3 1.4(10) . . . . ?
C2_3 O3_3 C4_3 C5_3 -178.2(7) . . . . ?
O3_3 C4_3 C5_3 C6_3 -179.9(7) . . . . ?
C9_3 C4_3 C5_3 C6_3 0.5(11) . . . . ?
C4_3 C5_3 C6_3 C7_3 -1.0(12) . . . . ?
C5_3 C6_3 C7_3 C8_3 1.3(12) . . . . ?
C6_3 C7_3 C8_3 C9_3 -1.1(11) . . . . ?
O3_3 C4_3 C9_3 C8_3 -179.9(7) . . . . ?
C5_3 C4_3 C9_3 C8_3 -0.3(11) . . . . ?
O3_3 C4_3 C9_3 C10_3 -1.2(10) . . . . ?
C5_3 C4_3 C9_3 C10_3 178.3(7) . . . . ?
C7_3 C8_3 C9_3 C4_3 0.6(11) . . . . ?
C7_3 C8_3 C9_3 C10_3 -178.0(7) . . . . ?
C4_3 C9_3 C10_3 O11_3 -179.0(6) . . . . ?
C8_3 C9_3 C10_3 O11_3 -0.4(10) . . . . ?
C4_3 C9_3 C10_3 C12_3 0.3(10) . . . . ?
C8_3 C9_3 C10_3 C12_3 178.9(7) . . . . ?
O11_3 C10_3 C12_3 C2_3 179.7(7) . . . . ?
C9_3 C10_3 C12_3 C2_3 0.4(11) . . . . ?
O11_3 C10_3 C12_3 C13_3 0.3(12) . . . . ?
C9_3 C10_3 C12_3 C13_3 -179.0(7) . . . . ?
O1_3 C2_3 C12_3 C10_3 179.9(8) . . . . ?
O3_3 C2_3 C12_3 C10_3 -0.3(12) . . . . ?
O1_3 C2_3 C12_3 C13_3 -0.7(13) . . . . ?
O3_3 C2_3 C12_3 C13_3 179.1(7) . . . . ?
C10_3 C12_3 C13_3 C14_3 117.1(8) . . . . ?
C2_3 C12_3 C13_3 C14_3 -62.3(10) . . . . ?
C10_3 C12_3 C13_3 C16_3 -112.2(8) . . . . ?
C2_3 C12_3 C13_3 C16_3 68.4(9) . . . . ?
C12_3 C13_3 C14_3 C15_3 -55.7(9) . . . . ?
C16_3 C13_3 C14_3 C15_3 173.4(7) . . . . ?
C12_3 C13_3 C16_3 C17_3 10.0(11) . . . . ?
C14_3 C13_3 C16_3 C17_3 139.9(8) . . . . ?
C12_3 C13_3 C16_3 C21_3 -172.3(7) . . . . ?
C14_3 C13_3 C16_3 C21_3 -42.5(10) . . . . ?
C21_3 C16_3 C17_3 C18_3 -0.5(12) . . . . ?
C13_3 C16_3 C17_3 C18_3 177.3(7) . . . . ?
C16_3 C17_3 C18_3 C19_3 0.4(13) . . . . ?
C17_3 C18_3 C19_3 C20_3 -0.4(13) . . . . ?
C18_3 C19_3 C20_3 C21_3 0.5(14) . . . . ?
C17_3 C16_3 C21_3 C20_3 0.5(11) . . . . ?
C13_3 C16_3 C21_3 C20_3 -177.3(7) . . . . ?
C19_3 C20_3 C21_3 C16_3 -0.6(13) . . . . ?
O1_4 C2_4 O3_4 C4_4 179.2(7) . . . . ?
C12_4 C2_4 O3_4 C4_4 -3.1(10) . . . . ?
C2_4 O3_4 C4_4 C9_4 3.0(10) . . . . ?
C2_4 O3_4 C4_4 C5_4 -176.0(7) . . . . ?
C9_4 C4_4 C5_4 C6_4 0.1(12) . . . . ?
O3_4 C4_4 C5_4 C6_4 179.1(7) . . . . ?
C4_4 C5_4 C6_4 C7_4 0.3(12) . . . . ?
C5_4 C6_4 C7_4 C8_4 -0.1(12) . . . . ?
C6_4 C7_4 C8_4 C9_4 -0.5(11) . . . . ?
O3_4 C4_4 C9_4 C8_4 -179.6(6) . . . . ?
C5_4 C4_4 C9_4 C8_4 -0.7(11) . . . . ?
O3_4 C4_4 C9_4 C10_4 -0.4(11) . . . . ?
C5_4 C4_4 C9_4 C10_4 178.6(7) . . . . ?
C7_4 C8_4 C9_4 C4_4 0.9(11) . . . . ?
C7_4 C8_4 C9_4 C10_4 -178.4(7) . . . . ?
C4_4 C9_4 C10_4 O11_4 177.8(6) . . . . ?
C8_4 C9_4 C10_4 O11_4 -2.9(10) . . . . ?
C4_4 C9_4 C10_4 C12_4 -2.3(10) . . . . ?
C8_4 C9_4 C10_4 C12_4 177.0(7) . . . . ?
O11_4 C10_4 C12_4 C2_4 -177.9(7) . . . . ?
C9_4 C10_4 C12_4 C2_4 2.2(11) . . . . ?
O11_4 C10_4 C12_4 C13_4 3.6(12) . . . . ?
C9_4 C10_4 C12_4 C13_4 -176.4(7) . . . . ?
O1_4 C2_4 C12_4 C10_4 177.5(8) . . . . ?
O3_4 C2_4 C12_4 C10_4 0.4(12) . . . . ?
O1_4 C2_4 C12_4 C13_4 -3.9(13) . . . . ?
O3_4 C2_4 C12_4 C13_4 178.9(7) . . . . ?
C10_4 C12_4 C13_4 C14_4 119.6(8) . . . . ?
C2_4 C12_4 C13_4 C14_4 -59.0(10) . . . . ?
C10_4 C12_4 C13_4 C16_4 -112.8(18) . . . . ?
C2_4 C12_4 C13_4 C16_4 68.6(18) . . . . ?
C10_4 C12_4 C13_4 C16B_4 -102(2) . . . . ?
C2_4 C12_4 C13_4 C16B_4 79(2) . . . . ?
C16_4 C13_4 C14_4 C15_4 174.3(16) . . . . ?
C12_4 C13_4 C14_4 C15_4 -56.0(10) . . . . ?
C16B_4 C13_4 C14_4 C15_4 171(2) . . . . ?
C14_4 C13_4 C16_4 C17_4 -35(4) . . . . ?
C12_4 C13_4 C16_4 C17_4 -164(3) . . . . ?
C14_4 C13_4 C16_4 C21_4 147(3) . . . . ?
C12_4 C13_4 C16_4 C21_4 18(4) . . . . ?
C21_4 C16_4 C17_4 C18_4 2(6) . . . . ?
C13_4 C16_4 C17_4 C18_4 -176(3) . . . . ?
C16_4 C17_4 C18_4 C19_4 -2(5) . . . . ?
C17_4 C18_4 C19_4 C20_4 0(4) . . . . ?
C18_4 C19_4 C20_4 C21_4 1(3) . . . . ?
C19_4 C20_4 C21_4 C16_4 -1(3) . . . . ?
C17_4 C16_4 C21_4 C20_4 0(5) . . . . ?
C13_4 C16_4 C21_4 C20_4 177(2) . . . . ?
C14_4 C13_4 C16B_4 C17B_4 -26(5) . . . . ?
C12_4 C13_4 C16B_4 C17B_4 -160(4) . . . . ?
C14_4 C13_4 C16B_4 C21B_4 159(3) . . . . ?
C12_4 C13_4 C16B_4 C21B_4 24(5) . . . . ?
C21B_4 C16B_4 C17B_4 C18B_4 -4(7) . . . . ?
C13_4 C16B_4 C17B_4 C18B_4 -180(4) . . . . ?
C16B_4 C17B_4 C18B_4 C19B_4 2(6) . . . . ?
C17B_4 C18B_4 C19B_4 C20B_4 0(4) . . . . ?
C18B_4 C19B_4 C20B_4 C21B_4 -2(4) . . . . ?
C19B_4 C20B_4 C21B_4 C16B_4 0(4) . . . . ?
C17B_4 C16B_4 C21B_4 C20B_4 3(6) . . . . ?
C13_4 C16B_4 C21B_4 C20B_4 178(3) . . . . ?
